data_7018190
loop_
_publ_author_name
'Eichh\"ofer, Andreas'
'Jiang, Jijun'
'Lebedkin, Sergei'
'Fenske, Dieter'
'McDonald, Daniel G.'
'Corrigan, John F.'
'Su, Cheng-Yong'

_publ_section_title
;
 A ternary Cu-Sn-S cluster
 complex-(NBu(4))[Cu(19)S(28)(SnPh)(12)(PEt(2)Ph)(3)].
;
_journal_issue 11
_journal_name_full 'Dalton transactions (Cambridge, England : 2003)'
_journal_page_first 3321
_journal_page_last 3327
_journal_paper_doi 10.1039/c2dt11840h
_journal_volume 41
_journal_year 2012
_chemical_formula_moiety '[Cu19S28(SnC6H5)12(P(C2H5)2C6H5)3]N(C4H9)4'
_chemical_formula_sum 'C138 H181 Cu19 N O5 P3 S28 Sn12'
_chemical_formula_weight 5555.97
_chemical_name_systematic
;
?
;
_space_group_IT_number 2
_symmetry_cell_setting triclinic
_symmetry_space_group_name_Hall '-P 1'
_symmetry_space_group_name_H-M 'P -1'
_atom_sites_solution_hydrogens geom
_atom_sites_solution_primary direct
_atom_sites_solution_secondary difmap
_audit_creation_method SHELXL-97
_cell_angle_alpha 101.78(3)
_cell_angle_beta 92.90(3)
_cell_angle_gamma 114.66(3)
_cell_formula_units_Z 2
_cell_length_a 17.340(4)
_cell_length_b 19.132(4)
_cell_length_c 31.698(6)
_cell_measurement_reflns_used 105277
_cell_measurement_temperature 180(2)
_cell_measurement_theta_max 25.60
_cell_measurement_theta_min 1.21
_cell_volume 9246(4)
_computing_cell_refinement 'STOE X-AREA'
_computing_data_collection 'STOE X-AREA'
_computing_data_reduction 'STOE X-RED'
_computing_structure_refinement 'SHELXL-97 (Sheldrick, 1997)'
_computing_structure_solution 'SHELXS-97 (Sheldrick, 1990)'
_diffrn_ambient_temperature 180(2)
_diffrn_detector_area_resol_mean 6.67
_diffrn_measured_fraction_theta_full 0.993
_diffrn_measured_fraction_theta_max 0.993
_diffrn_measurement_device_type 'STOE IPDS 2'
_diffrn_measurement_method 'rotation method'
_diffrn_radiation_monochromator graphite
_diffrn_radiation_source 'fine-focus sealed tube'
_diffrn_radiation_type MoK\a
_diffrn_radiation_wavelength 0.71073
_diffrn_reflns_av_R_equivalents 0.0324
_diffrn_reflns_av_sigmaI/netI 0.0340
_diffrn_reflns_limit_h_max 20
_diffrn_reflns_limit_h_min -19
_diffrn_reflns_limit_k_max 22
_diffrn_reflns_limit_k_min -22
_diffrn_reflns_limit_l_max 37
_diffrn_reflns_limit_l_min -37
_diffrn_reflns_number 86355
_diffrn_reflns_theta_full 25.12
_diffrn_reflns_theta_max 25.12
_diffrn_reflns_theta_min 1.21
_exptl_absorpt_coefficient_mu 4.105
_exptl_absorpt_correction_T_max 0.7163
_exptl_absorpt_correction_T_min 0.4349
_exptl_absorpt_correction_type integration
_exptl_absorpt_process_details XRED32
_exptl_crystal_colour 'light orange'
_exptl_crystal_density_diffrn 1.996
_exptl_crystal_density_method 'not measured'
_exptl_crystal_description 'triclinic columns'
_exptl_crystal_F_000 5400
_exptl_crystal_size_max 0.280
_exptl_crystal_size_mid 0.147
_exptl_crystal_size_min 0.080
_refine_diff_density_max 2.014
_refine_diff_density_min -0.774
_refine_diff_density_rms 0.107
_refine_ls_extinction_method none
_refine_ls_goodness_of_fit_ref 1.001
_refine_ls_hydrogen_treatment constr
_refine_ls_matrix_type full
_refine_ls_number_parameters 1754
_refine_ls_number_reflns 32809
_refine_ls_number_restraints 12
_refine_ls_restrained_S_all 1.002
_refine_ls_R_factor_all 0.0470
_refine_ls_R_factor_gt 0.0336
_refine_ls_shift/su_max 0.002
_refine_ls_shift/su_mean 0.000
_refine_ls_structure_factor_coef Fsqd
_refine_ls_weighting_details 'calc w=1/[\s^2^(Fo^2^)+(0.0530P)^2^+0.0000P] where P=(Fo^2^+2Fc^2^)/3'
_refine_ls_weighting_scheme calc
_refine_ls_wR_factor_gt 0.0802
_refine_ls_wR_factor_ref 0.0848
_reflns_number_gt 26787
_reflns_number_total 32809
_reflns_threshold_expression >2sigma(I)
_cod_data_source_file c2dt11840h.txt
_cod_data_source_block p-1
_cod_original_cell_volume 9246(3)
_cod_database_code 7018190

loop_
_symmetry_equiv_pos_as_xyz
'x, y, z'
'-x, -y, -z'

loop_
_atom_site_label
_atom_site_type_symbol
_atom_site_fract_x
_atom_site_fract_y
_atom_site_fract_z
_atom_site_U_iso_or_equiv
_atom_site_adp_type
_atom_site_occupancy
_atom_site_symmetry_multiplicity
_atom_site_calc_flag
_atom_site_refinement_flags
_atom_site_disorder_assembly
_atom_site_disorder_group
Sn1 Sn 0.44194(2) 0.394051(19) 0.739389(11) 0.03269(7) Uani 1 1 d . . .
Sn2 Sn 0.48862(2) 0.300654(19) 0.634000(11) 0.03376(8) Uani 1 1 d . . .
Sn3 Sn 0.94759(2) 0.23455(2) 0.775273(12) 0.03472(8) Uani 1 1 d . . .
Sn4 Sn 0.81416(2) 0.15100(2) 0.664858(11) 0.03452(8) Uani 1 1 d . . .
Sn5 Sn 0.43928(2) 0.074325(19) 0.595396(11) 0.03386(8) Uani 1 1 d . . .
Sn6 Sn 0.35477(2) -0.060221(19) 0.667375(11) 0.03425(8) Uani 1 1 d . . .
Sn7 Sn 0.51422(2) 0.34658(2) 0.926215(11) 0.03450(8) Uani 1 1 d . . .
Sn8 Sn 0.36425(2) 0.12888(2) 0.895969(11) 0.03570(8) Uani 1 1 d . . .
Sn9 Sn 0.66564(2) 0.00483(2) 0.851150(12) 0.03595(8) Uani 1 1 d . . .
Sn10 Sn 0.43838(2) -0.04480(2) 0.860248(12) 0.03702(8) Uani 1 1 d . . .
Sn11 Sn 0.82483(2) 0.530863(19) 0.834150(12) 0.03490(8) Uani 1 1 d . . .
Sn12 Sn 0.95129(2) 0.42327(2) 0.859476(12) 0.03617(8) Uani 1 1 d . . .
Cu1 Cu 0.54465(4) 0.26565(4) 0.73472(2) 0.03846(14) Uani 1 1 d . . .
Cu2 Cu 0.72059(4) 0.18468(4) 0.75819(2) 0.03765(14) Uani 1 1 d . . .
Cu3 Cu 0.53746(4) 0.12209(3) 0.70826(2) 0.03688(14) Uani 1 1 d . . .
Cu4 Cu 0.52702(4) 0.21377(4) 0.83312(2) 0.03807(14) Uani 1 1 d . . .
Cu5 Cu 0.56684(4) 0.09647(4) 0.80203(2) 0.03900(14) Uani 1 1 d . . .
Cu6 Cu 0.73034(4) 0.32123(4) 0.80501(2) 0.03901(14) Uani 1 1 d . . .
Cu7 Cu 0.42641(4) 0.28245(4) 0.81639(2) 0.03869(14) Uani 1 1 d . . .
Cu8 Cu 0.32880(4) 0.14473(4) 0.68684(2) 0.03783(14) Uani 1 1 d . . .
Cu9 Cu 0.64445(4) 0.22890(4) 0.67252(2) 0.03632(13) Uani 1 1 d . . .
Cu10 Cu 0.65449(4) 0.42146(4) 0.74974(2) 0.03825(14) Uani 1 1 d . . .
Cu11 Cu 0.71713(4) 0.03627(4) 0.74032(2) 0.04089(15) Uani 1 1 d . . .
Cu12 Cu 0.76988(4) 0.21386(4) 0.84324(2) 0.03811(14) Uani 1 1 d . . .
Cu13 Cu 0.87768(4) 0.37764(4) 0.73369(2) 0.03930(14) Uani 1 1 d . . .
Cu14 Cu 0.58673(4) 0.00712(4) 0.66840(2) 0.03968(14) Uani 1 1 d . . .
Cu15 Cu 0.40321(4) 0.06982(4) 0.78076(2) 0.03792(14) Uani 1 1 d . . .
Cu16 Cu 0.59975(4) 0.17162(4) 0.92677(2) 0.04231(15) Uani 1 1 d . . .
Cu17 Cu 0.70779(4) 0.38588(4) 0.88604(2) 0.04034(14) Uani 1 1 d . . .
Cu18 Cu 0.53387(4) -0.04948(4) 0.74449(2) 0.04146(15) Uani 1 1 d . . .
Cu19 Cu 0.59557(4) 0.45187(4) 0.84118(2) 0.04069(14) Uani 1 1 d . . .
S1 S 0.60417(7) 0.20811(7) 0.77559(4) 0.0313(2) Uani 1 1 d . . .
S2 S 0.41302(8) 0.26258(7) 0.74389(4) 0.0336(3) Uani 1 1 d . . .
S3 S 0.61415(8) 0.33131(7) 0.68234(4) 0.0348(3) Uani 1 1 d . . .
S4 S 0.81462(8) 0.14712(7) 0.79225(4) 0.0360(3) Uani 1 1 d . . .
S5 S 0.77366(8) 0.24770(7) 0.70412(4) 0.0336(3) Uani 1 1 d . . .
S6 S 0.57104(8) 0.10146(7) 0.63777(4) 0.0341(3) Uani 1 1 d . . .
S7 S 0.39192(8) 0.07062(7) 0.70976(4) 0.0332(2) Uani 1 1 d . . .
S8 S 0.60184(8) 0.28163(7) 0.90171(4) 0.0355(3) Uani 1 1 d . . .
S9 S 0.37441(8) 0.15614(7) 0.82584(4) 0.0357(3) Uani 1 1 d . . .
S10 S 0.65653(8) 0.12787(7) 0.86677(4) 0.0351(3) Uani 1 1 d . . .
S11 S 0.44376(8) -0.02250(7) 0.78887(4) 0.0372(3) Uani 1 1 d . . .
S12 S 0.78068(8) 0.42267(7) 0.77064(4) 0.0345(3) Uani 1 1 d . . .
S13 S 0.81089(8) 0.34108(7) 0.87164(4) 0.0366(3) Uani 1 1 d . . .
S14 S 0.58169(8) 0.48605(7) 0.77717(4) 0.0351(3) Uani 1 1 d . . .
S15 S 0.42645(9) 0.38781(8) 0.66183(4) 0.0395(3) Uani 1 1 d . . .
S16 S 0.37565(8) 0.16563(7) 0.62052(4) 0.0356(3) Uani 1 1 d . . .
S17 S 0.95927(8) 0.19321(9) 0.70034(5) 0.0422(3) Uani 1 1 d . . .
S18 S 0.97711(8) 0.37427(7) 0.78616(4) 0.0365(3) Uani 1 1 d . . .
S19 S 0.72207(8) 0.01974(7) 0.66897(4) 0.0385(3) Uani 1 1 d . . .
S20 S 0.32585(8) -0.05342(7) 0.59267(4) 0.0390(3) Uani 1 1 d . . .
S21 S 0.46871(8) -0.09810(7) 0.67465(4) 0.0368(3) Uani 1 1 d . . .
S22 S 0.47249(8) 0.39198(7) 0.86841(4) 0.0372(3) Uani 1 1 d . . .
S23 S 0.39679(9) 0.24689(8) 0.95092(5) 0.0429(3) Uani 1 1 d . . .
S24 S 0.45623(8) 0.07006(8) 0.91755(4) 0.0382(3) Uani 1 1 d . . .
S25 S 0.64770(8) -0.05697(7) 0.77556(4) 0.0393(3) Uani 1 1 d . . .
S26 S 0.54564(9) -0.08510(8) 0.87941(5) 0.0475(3) Uani 1 1 d . . .
S27 S 0.96738(8) 0.55461(8) 0.86414(5) 0.0434(3) Uani 1 1 d . . .
S28 S 0.72509(8) 0.50633(7) 0.88438(4) 0.0382(3) Uani 1 1 d . . .
P1 P 0.92102(9) 0.44816(8) 0.68384(5) 0.0423(3) Uani 1 1 d . . .
P2 P 0.66092(11) 0.19530(12) 0.99507(5) 0.0570(4) Uani 1 1 d . . .
P3 P 0.19313(9) 0.11721(9) 0.69409(6) 0.0517(4) Uani 1 1 d . . .
N1 N 0.4762(3) 0.3129(2) 0.27680(16) 0.0454(11) Uani 1 1 d . . .
C1 C 0.3485(3) 0.4346(3) 0.75980(18) 0.0363(11) Uani 1 1 d . . .
C2 C 0.3464(4) 0.4610(3) 0.80361(19) 0.0472(13) Uani 1 1 d . . .
H2 H 0.3873 0.4616 0.8250 0.057 Uiso 1 1 calc R . .
C3 C 0.2852(4) 0.4865(4) 0.8166(2) 0.0596(16) Uani 1 1 d . . .
H3 H 0.2834 0.5033 0.8468 0.071 Uiso 1 1 calc R . .
C4 C 0.2268(4) 0.4875(4) 0.7856(2) 0.0589(16) Uani 1 1 d . . .
H4 H 0.1854 0.5057 0.7945 0.071 Uiso 1 1 calc R . .
C5 C 0.2286(4) 0.4624(4) 0.7422(2) 0.0590(16) Uani 1 1 d . . .
H5 H 0.1884 0.4629 0.7208 0.071 Uiso 1 1 calc R . .
C6 C 0.2893(4) 0.4361(3) 0.7295(2) 0.0488(13) Uani 1 1 d . . .
H6 H 0.2903 0.4188 0.6993 0.059 Uiso 1 1 calc R . .
C7 C 0.5203(4) 0.3215(3) 0.57217(18) 0.0433(12) Uani 1 1 d . . .
C8 C 0.4622(5) 0.2749(4) 0.5349(2) 0.0644(18) Uani 1 1 d . . .
H8 H 0.4097 0.2324 0.5368 0.077 Uiso 1 1 calc R . .
C9 C 0.4806(7) 0.2901(5) 0.4948(2) 0.085(3) Uani 1 1 d . . .
H9 H 0.4396 0.2588 0.4694 0.102 Uiso 1 1 calc R . .
C10 C 0.5548(8) 0.3479(6) 0.4913(3) 0.090(3) Uani 1 1 d . . .
H10 H 0.5674 0.3565 0.4634 0.108 Uiso 1 1 calc R . .
C11 C 0.6135(6) 0.3952(6) 0.5282(3) 0.093(3) Uani 1 1 d . . .
H11 H 0.6658 0.4372 0.5256 0.111 Uiso 1 1 calc R . .
C12 C 0.5973(4) 0.3825(4) 0.5692(2) 0.0650(18) Uani 1 1 d . . .
H12 H 0.6381 0.4150 0.5945 0.078 Uiso 1 1 calc R . .
C13 C 1.0491(3) 0.2289(3) 0.81358(18) 0.0406(12) Uani 1 1 d . . .
C14 C 1.0294(4) 0.1777(4) 0.8412(2) 0.0588(16) Uani 1 1 d . . .
H14 H 0.9713 0.1457 0.8433 0.071 Uiso 1 1 calc R . .
C15 C 1.0955(5) 0.1743(4) 0.8653(3) 0.069(2) Uani 1 1 d . . .
H15 H 1.0823 0.1379 0.8833 0.083 Uiso 1 1 calc R . .
C16 C 1.1790(4) 0.2216(4) 0.8641(2) 0.0628(17) Uani 1 1 d . . .
H16 H 1.2237 0.2196 0.8817 0.075 Uiso 1 1 calc R . .
C17 C 1.1980(4) 0.2727(4) 0.8371(2) 0.0551(15) Uani 1 1 d . . .
H17 H 1.2563 0.3053 0.8357 0.066 Uiso 1 1 calc R . .
C18 C 1.1339(4) 0.2771(4) 0.81223(19) 0.0470(13) Uani 1 1 d . . .
H18 H 1.1478 0.3133 0.7941 0.056 Uiso 1 1 calc R . .
C19 C 0.8321(4) 0.1571(3) 0.59903(18) 0.0438(12) Uani 1 1 d . . .
C20 C 0.9105(5) 0.1732(6) 0.5859(2) 0.084(3) Uani 1 1 d . . .
H20 H 0.9578 0.1821 0.6063 0.101 Uiso 1 1 calc R . .
C21 C 0.9217(6) 0.1766(8) 0.5437(3) 0.116(4) Uani 1 1 d . . .
H21 H 0.9758 0.1855 0.5348 0.139 Uiso 1 1 calc R . .
C22 C 0.8557(5) 0.1672(5) 0.5146(2) 0.079(2) Uani 1 1 d . . .
H22 H 0.8644 0.1720 0.4858 0.094 Uiso 1 1 calc R . .
C23 C 0.7767(5) 0.1507(5) 0.5268(2) 0.0661(18) Uani 1 1 d . . .
H23 H 0.7298 0.1427 0.5065 0.079 Uiso 1 1 calc R . .
C24 C 0.7662(4) 0.1460(4) 0.5691(2) 0.0562(15) Uani 1 1 d . . .
H24 H 0.7113 0.1347 0.5777 0.067 Uiso 1 1 calc R . .
C25 C 0.4630(4) 0.0849(3) 0.53132(17) 0.0433(12) Uani 1 1 d . . .
C26 C 0.5436(4) 0.1313(5) 0.5242(2) 0.0637(18) Uani 1 1 d . . .
H26 H 0.5898 0.1574 0.5478 0.076 Uiso 1 1 calc R . .
C27 C 0.5574(6) 0.1401(6) 0.4824(3) 0.080(2) Uani 1 1 d . . .
H27 H 0.6133 0.1727 0.4775 0.095 Uiso 1 1 calc R . .
C28 C 0.4927(7) 0.1030(5) 0.4487(2) 0.075(2) Uani 1 1 d . . .
H28 H 0.5033 0.1091 0.4203 0.091 Uiso 1 1 calc R . .
C29 C 0.4134(6) 0.0574(5) 0.4552(2) 0.079(2) Uani 1 1 d . . .
H29 H 0.3678 0.0316 0.4313 0.094 Uiso 1 1 calc R . .
C30 C 0.3978(5) 0.0479(4) 0.4966(2) 0.0627(17) Uani 1 1 d . . .
H30 H 0.3415 0.0154 0.5010 0.075 Uiso 1 1 calc R . .
C31 C 0.2338(3) -0.1416(3) 0.67972(19) 0.0437(13) Uani 1 1 d . . .
C32 C 0.1618(4) -0.1723(4) 0.6488(2) 0.0635(18) Uani 1 1 d . . .
H32 H 0.1663 -0.1607 0.6210 0.076 Uiso 1 1 calc R . .
C33 C 0.0819(4) -0.2206(5) 0.6584(3) 0.082(2) Uani 1 1 d . . .
H33 H 0.0326 -0.2430 0.6366 0.098 Uiso 1 1 calc R . .
C34 C 0.0737(4) -0.2359(4) 0.6984(3) 0.0676(19) Uani 1 1 d . . .
H34 H 0.0188 -0.2670 0.7049 0.081 Uiso 1 1 calc R . .
C35 C 0.1463(5) -0.2057(4) 0.7297(3) 0.0654(18) Uani 1 1 d . . .
H35 H 0.1413 -0.2170 0.7575 0.079 Uiso 1 1 calc R . .
C36 C 0.2254(4) -0.1591(4) 0.7200(2) 0.0549(15) Uani 1 1 d . . .
H36 H 0.2750 -0.1388 0.7414 0.066 Uiso 1 1 calc R . .
C37 C 0.5742(3) 0.4446(3) 0.98177(17) 0.0403(12) Uani 1 1 d . . .
C38 C 0.5761(4) 0.4333(4) 1.0236(2) 0.0551(15) Uani 1 1 d . . .
H38 H 0.5506 0.3812 1.0278 0.066 Uiso 1 1 calc R . .
C39 C 0.6148(5) 0.4978(4) 1.0589(2) 0.0656(18) Uani 1 1 d . . .
H39 H 0.6172 0.4904 1.0876 0.079 Uiso 1 1 calc R . .
C40 C 0.6503(4) 0.5736(4) 1.0522(2) 0.0649(19) Uani 1 1 d . . .
H40 H 0.6767 0.6182 1.0765 0.078 Uiso 1 1 calc R . .
C41 C 0.6478(4) 0.5848(4) 1.0115(2) 0.0592(17) Uani 1 1 d . . .
H41 H 0.6721 0.6372 1.0075 0.071 Uiso 1 1 calc R . .
C42 C 0.6101(4) 0.5204(3) 0.9756(2) 0.0464(13) Uani 1 1 d . . .
H42 H 0.6089 0.5284 0.9470 0.056 Uiso 1 1 calc R . .
C43 C 0.2366(3) 0.0454(3) 0.8995(2) 0.0470(13) Uani 1 1 d . . .
C44 C 0.2224(5) 0.0136(4) 0.9358(3) 0.0674(19) Uani 1 1 d . . .
H44 H 0.2676 0.0302 0.9592 0.081 Uiso 1 1 calc R . .
C45 C 0.1401(5) -0.0431(5) 0.9370(3) 0.086(3) Uani 1 1 d . . .
H45 H 0.1289 -0.0659 0.9613 0.103 Uiso 1 1 calc R . .
C46 C 0.0747(5) -0.0665(5) 0.9027(4) 0.091(3) Uani 1 1 d . . .
H46 H 0.0189 -0.1055 0.9035 0.109 Uiso 1 1 calc R . .
C47 C 0.0899(4) -0.0338(5) 0.8679(3) 0.084(3) Uani 1 1 d . . .
H47 H 0.0445 -0.0497 0.8447 0.100 Uiso 1 1 calc R . .
C48 C 0.1712(4) 0.0226(4) 0.8663(3) 0.0622(17) Uani 1 1 d . . .
H48 H 0.1815 0.0455 0.8420 0.075 Uiso 1 1 calc R . .
C49 C 0.7802(3) 0.0142(3) 0.88533(19) 0.0430(12) Uani 1 1 d . . .
C50 C 0.8009(5) -0.0478(4) 0.8755(3) 0.080(2) Uani 1 1 d . . .
H50 H 0.7652 -0.0939 0.8533 0.095 Uiso 1 1 calc R . .
C51 C 0.8739(6) -0.0438(5) 0.8978(4) 0.107(4) Uani 1 1 d . . .
H51 H 0.8879 -0.0874 0.8913 0.129 Uiso 1 1 calc R . .
C52 C 0.9270(5) 0.0244(5) 0.9298(3) 0.081(2) Uani 1 1 d . . .
H52 H 0.9776 0.0277 0.9449 0.097 Uiso 1 1 calc R . .
C53 C 0.9063(5) 0.0852(5) 0.9391(3) 0.080(2) Uani 1 1 d . . .
H53 H 0.9424 0.1318 0.9609 0.096 Uiso 1 1 calc R . .
C54 C 0.8324(4) 0.0806(4) 0.9173(2) 0.0633(17) Uani 1 1 d . . .
H54 H 0.8178 0.1238 0.9245 0.076 Uiso 1 1 calc R . .
C55 C 0.3208(4) -0.1475(3) 0.85588(18) 0.0445(13) Uani 1 1 d . . .
C56 C 0.2432(4) -0.1452(4) 0.8566(2) 0.0594(16) Uani 1 1 d . . .
H56 H 0.2406 -0.0957 0.8609 0.071 Uiso 1 1 calc R . .
C57 C 0.1676(4) -0.2150(5) 0.8512(3) 0.073(2) Uani 1 1 d . . .
H57 H 0.1139 -0.2129 0.8518 0.088 Uiso 1 1 calc R . .
C58 C 0.1713(5) -0.2853(5) 0.8451(2) 0.074(2) Uani 1 1 d . . .
H58 H 0.1200 -0.3326 0.8420 0.088 Uiso 1 1 calc R . .
C59 C 0.2478(6) -0.2893(4) 0.8435(3) 0.081(2) Uani 1 1 d . . .
H59 H 0.2495 -0.3393 0.8383 0.097 Uiso 1 1 calc R . .
C60 C 0.3232(5) -0.2203(4) 0.8494(2) 0.0619(17) Uani 1 1 d . . .
H60 H 0.3766 -0.2229 0.8490 0.074 Uiso 1 1 calc R . .
C61 C 0.8489(3) 0.6418(3) 0.81944(17) 0.0388(11) Uani 1 1 d . . .
C62 C 0.9269(4) 0.6867(3) 0.8071(2) 0.0558(16) Uani 1 1 d . . .
H62 H 0.9684 0.6666 0.8033 0.067 Uiso 1 1 calc R . .
C63 C 0.9438(5) 0.7603(4) 0.8003(3) 0.0663(19) Uani 1 1 d . . .
H63 H 0.9976 0.7911 0.7926 0.080 Uiso 1 1 calc R . .
C64 C 0.8846(5) 0.7893(4) 0.8046(2) 0.0630(18) Uani 1 1 d . . .
H64 H 0.8968 0.8399 0.7996 0.076 Uiso 1 1 calc R . .
C65 C 0.8074(4) 0.7454(4) 0.8159(2) 0.0617(17) Uani 1 1 d . . .
H65 H 0.7658 0.7656 0.8186 0.074 Uiso 1 1 calc R . .
C66 C 0.7888(4) 0.6716(3) 0.8235(2) 0.0525(15) Uani 1 1 d . . .
H66 H 0.7350 0.6417 0.8316 0.063 Uiso 1 1 calc R . .
C67 C 1.0476(3) 0.4382(3) 0.91015(19) 0.0444(13) Uani 1 1 d . . .
C68 C 1.0706(5) 0.4999(4) 0.9470(2) 0.074(2) Uani 1 1 d . . .
H68 H 1.0471 0.5370 0.9480 0.089 Uiso 1 1 calc R . .
C69 C 1.1268(6) 0.5090(5) 0.9823(3) 0.090(3) Uani 1 1 d . . .
H69 H 1.1421 0.5521 1.0072 0.108 Uiso 1 1 calc R . .
C70 C 1.1605(5) 0.4552(5) 0.9814(3) 0.071(2) Uani 1 1 d . . .
H70 H 1.2000 0.4614 1.0053 0.086 Uiso 1 1 calc R . .
C71 C 1.1369(5) 0.3930(5) 0.9456(2) 0.0691(19) Uani 1 1 d . . .
H71 H 1.1600 0.3558 0.9449 0.083 Uiso 1 1 calc R . .
C72 C 1.0794(4) 0.3833(5) 0.9103(2) 0.0647(18) Uani 1 1 d . . .
H72 H 1.0620 0.3386 0.8862 0.078 Uiso 1 1 calc R . .
C73 C 0.9976(4) 0.4350(4) 0.6498(2) 0.0514(14) Uani 1 1 d . . .
C74 C 1.0238(6) 0.4746(5) 0.6175(3) 0.089(3) Uani 1 1 d . . .
H74 H 1.0033 0.5121 0.6135 0.106 Uiso 1 1 calc R . .
C75 C 1.0791(7) 0.4610(7) 0.5911(4) 0.111(4) Uani 1 1 d . . .
H75 H 1.0970 0.4898 0.5695 0.133 Uiso 1 1 calc R . .
C76 C 1.1073(6) 0.4086(8) 0.5954(4) 0.111(4) Uani 1 1 d . . .
H76 H 1.1444 0.3986 0.5766 0.134 Uiso 1 1 calc R . .
C77 C 1.0836(7) 0.3689(7) 0.6267(4) 0.106(3) Uani 1 1 d . . .
H77 H 1.1055 0.3321 0.6303 0.127 Uiso 1 1 calc R . .
C78 C 1.0268(5) 0.3813(5) 0.6541(3) 0.072(2) Uani 1 1 d . . .
H78 H 1.0091 0.3520 0.6755 0.086 Uiso 1 1 calc R . .
C79 C 0.9698(5) 0.5542(4) 0.7072(2) 0.0613(17) Uani 1 1 d . . .
H79A H 0.9870 0.5820 0.6837 0.074 Uiso 1 1 calc R . .
H79B H 0.9271 0.5692 0.7209 0.074 Uiso 1 1 calc R . .
C80 C 1.0482(5) 0.5810(4) 0.7412(2) 0.071(2) Uani 1 1 d . . .
H80A H 1.0727 0.6387 0.7530 0.107 Uiso 1 1 calc R . .
H80B H 1.0913 0.5673 0.7277 0.107 Uiso 1 1 calc R . .
H80C H 1.0313 0.5545 0.7649 0.107 Uiso 1 1 calc R . .
C81 C 0.8323(4) 0.4317(4) 0.6427(2) 0.0573(16) Uani 1 1 d . . .
H81A H 0.7853 0.4361 0.6578 0.069 Uiso 1 1 calc R . .
H81B H 0.8528 0.4742 0.6269 0.069 Uiso 1 1 calc R . .
C82 C 0.7967(4) 0.3519(4) 0.6098(2) 0.0599(16) Uani 1 1 d . . .
H82A H 0.7498 0.3472 0.5891 0.090 Uiso 1 1 calc R . .
H82B H 0.7750 0.3094 0.6250 0.090 Uiso 1 1 calc R . .
H82C H 0.8422 0.3476 0.5940 0.090 Uiso 1 1 calc R . .
C83 C 0.7770(4) 0.2336(4) 1.00331(19) 0.0495(14) Uani 1 1 d . . .
C84 C 0.8229(4) 0.2263(4) 1.0380(2) 0.0630(18) Uani 1 1 d . . .
H84 H 0.7928 0.1993 1.0584 0.076 Uiso 1 1 calc R . .
C85 C 0.9109(4) 0.2574(5) 1.0436(3) 0.073(2) Uani 1 1 d . . .
H85 H 0.9413 0.2513 1.0672 0.088 Uiso 1 1 calc R . .
C86 C 0.9548(4) 0.2980(4) 1.0140(3) 0.070(2) Uani 1 1 d . . .
H86 H 1.0157 0.3201 1.0177 0.084 Uiso 1 1 calc R . .
C87 C 0.9110(4) 0.3061(4) 0.9798(2) 0.0663(18) Uani 1 1 d . . .
H87 H 0.9416 0.3342 0.9599 0.080 Uiso 1 1 calc R . .
C88 C 0.8234(4) 0.2742(4) 0.9740(2) 0.0564(15) Uani 1 1 d . . .
H88 H 0.7936 0.2797 0.9498 0.068 Uiso 1 1 calc R . .
C89 C 0.6231(5) 0.1032(6) 1.0173(2) 0.088(3) Uani 1 1 d . . .
H89A H 0.6510 0.1181 1.0479 0.106 Uiso 1 1 calc R . .
H89B H 0.5603 0.0816 1.0172 0.106 Uiso 1 1 calc R . .
C90 C 0.6433(6) 0.0406(5) 0.9912(3) 0.096(3) Uani 1 1 d . . .
H90A H 0.6224 -0.0058 1.0036 0.143 Uiso 1 1 calc R . .
H90B H 0.7056 0.0612 0.9920 0.143 Uiso 1 1 calc R . .
H90C H 0.6153 0.0253 0.9610 0.143 Uiso 1 1 calc R . .
C91 C 0.6449(7) 0.2661(7) 1.0363(3) 0.113(4) Uani 1 1 d . . .
H91A H 0.6838 0.2797 1.0637 0.136 Uiso 1 1 calc R . .
H91B H 0.6581 0.3154 1.0266 0.136 Uiso 1 1 calc R . .
C92 C 0.5467(8) 0.2280(9) 1.0445(4) 0.138(5) Uani 1 1 d . . .
H92A H 0.5371 0.2666 1.0664 0.208 Uiso 1 1 calc R . .
H92B H 0.5345 0.1802 1.0548 0.208 Uiso 1 1 calc R . .
H92C H 0.5085 0.2141 1.0171 0.208 Uiso 1 1 calc R . .
C93 C 0.1081(4) 0.0435(3) 0.6504(2) 0.0519(14) Uani 1 1 d . . .
C94 C 0.0249(4) 0.0369(4) 0.6472(3) 0.069(2) Uani 1 1 d . . .
H94 H 0.0112 0.0722 0.6677 0.082 Uiso 1 1 calc R . .
C95 C -0.0380(5) -0.0213(5) 0.6141(3) 0.090(3) Uani 1 1 d . . .
H95 H -0.0941 -0.0242 0.6114 0.108 Uiso 1 1 calc R . .
C96 C -0.0209(6) -0.0742(5) 0.5854(3) 0.087(3) Uani 1 1 d . . .
H96 H -0.0646 -0.1143 0.5631 0.104 Uiso 1 1 calc R . .
C97 C 0.0613(6) -0.0686(5) 0.5894(3) 0.083(2) Uani 1 1 d . . .
H97 H 0.0738 -0.1061 0.5700 0.100 Uiso 1 1 calc R . .
C98 C 0.1251(4) -0.0095(4) 0.6209(2) 0.0605(16) Uani 1 1 d . . .
H98 H 0.1818 -0.0052 0.6222 0.073 Uiso 1 1 calc R . .
C99 C 0.1592(4) 0.0812(5) 0.7435(2) 0.069(2) Uani 1 1 d . . .
H99A H 0.1959 0.1224 0.7698 0.082 Uiso 1 1 calc R . .
H99B H 0.0992 0.0728 0.7451 0.082 Uiso 1 1 calc R . .
C100 C 0.1653(5) 0.0037(5) 0.7435(3) 0.077(2) Uani 1 1 d . . .
H10A H 0.1471 -0.0126 0.7701 0.115 Uiso 1 1 calc R . .
H10B H 0.2247 0.0117 0.7424 0.115 Uiso 1 1 calc R . .
H10C H 0.1278 -0.0378 0.7180 0.115 Uiso 1 1 calc R . .
C101 C 0.1739(5) 0.2038(4) 0.7025(3) 0.081(2) Uani 1 1 d . . .
H10D H 0.1162 0.1909 0.7109 0.097 Uiso 1 1 calc R . .
H10E H 0.2169 0.2461 0.7267 0.097 Uiso 1 1 calc R . .
C102 C 0.1796(6) 0.2336(4) 0.6616(4) 0.100(3) Uani 1 1 d . . .
H10F H 0.1692 0.2810 0.6668 0.150 Uiso 1 1 calc R . .
H10G H 0.1363 0.1921 0.6378 0.150 Uiso 1 1 calc R . .
H10H H 0.2369 0.2469 0.6534 0.150 Uiso 1 1 calc R . .
C103 C 0.4361(4) 0.2466(3) 0.30036(19) 0.0483(14) Uani 1 1 d . . .
H10I H 0.3740 0.2325 0.2989 0.058 Uiso 1 1 calc R . .
H10J H 0.4414 0.1991 0.2843 0.058 Uiso 1 1 calc R . .
C104 C 0.4741(5) 0.2655(4) 0.3475(2) 0.0626(17) Uani 1 1 d . . .
H10K H 0.4861 0.3207 0.3622 0.075 Uiso 1 1 calc R . .
H10L H 0.5288 0.2608 0.3492 0.075 Uiso 1 1 calc R . .
C105 C 0.4098(5) 0.2069(4) 0.3701(2) 0.0661(18) Uani 1 1 d . . .
H10M H 0.3841 0.1532 0.3501 0.079 Uiso 1 1 calc R . .
H10N H 0.4415 0.2048 0.3963 0.079 Uiso 1 1 calc R . .
C106 C 0.3405(6) 0.2276(7) 0.3832(3) 0.098(3) Uani 1 1 d . . .
H10O H 0.3022 0.1879 0.3971 0.147 Uiso 1 1 calc R . .
H10P H 0.3080 0.2289 0.3574 0.147 Uiso 1 1 calc R . .
H10Q H 0.3652 0.2800 0.4038 0.147 Uiso 1 1 calc R . .
C107 C 0.4390(4) 0.2772(3) 0.22878(19) 0.0493(14) Uani 1 1 d . . .
H10R H 0.3758 0.2573 0.2257 0.059 Uiso 1 1 calc R . .
H10S H 0.4513 0.2310 0.2183 0.059 Uiso 1 1 calc R . .
C108 C 0.4731(5) 0.3341(4) 0.1995(2) 0.0570(16) Uani 1 1 d . . .
H10T H 0.5359 0.3526 0.2010 0.068 Uiso 1 1 calc R . .
H10U H 0.4620 0.3811 0.2098 0.068 Uiso 1 1 calc R . .
C109 C 0.4294(5) 0.2928(4) 0.1524(2) 0.0614(17) Uani 1 1 d . . .
H10V H 0.3664 0.2715 0.1514 0.074 Uiso 1 1 calc R . .
H10W H 0.4431 0.2475 0.1418 0.074 Uiso 1 1 calc R . .
C110 C 0.4584(6) 0.3497(5) 0.1222(3) 0.082(2) Uani 1 1 d . . .
H11A H 0.4288 0.3212 0.0924 0.122 Uiso 1 1 calc R . .
H11B H 0.5206 0.3698 0.1226 0.122 Uiso 1 1 calc R . .
H11C H 0.4443 0.3943 0.1323 0.122 Uiso 1 1 calc R . .
C111 C 0.5732(4) 0.3443(3) 0.2836(2) 0.0540(15) Uani 1 1 d . . .
H11D H 0.5977 0.3898 0.2702 0.065 Uiso 1 1 calc R . .
H11E H 0.5943 0.3646 0.3153 0.065 Uiso 1 1 calc R . .
C112 C 0.6072(4) 0.2854(4) 0.2653(3) 0.0609(17) Uani 1 1 d . . .
H11F H 0.5887 0.2663 0.2334 0.073 Uiso 1 1 calc R . .
H11G H 0.5826 0.2391 0.2781 0.073 Uiso 1 1 calc R . .
C113 C 0.7049(5) 0.3221(5) 0.2750(3) 0.077(2) Uani 1 1 d . . .
H11H H 0.7249 0.2847 0.2585 0.092 Uiso 1 1 calc R . .
H11I H 0.7289 0.3713 0.2646 0.092 Uiso 1 1 calc R . .
C114 C 0.7391(6) 0.3416(7) 0.3224(3) 0.107(3) Uani 1 1 d . . .
H11J H 0.8019 0.3655 0.3264 0.160 Uiso 1 1 calc R . .
H11K H 0.7174 0.2930 0.3327 0.160 Uiso 1 1 calc R . .
H11L H 0.7202 0.3792 0.3390 0.160 Uiso 1 1 calc R . .
C115 C 0.4554(4) 0.3813(3) 0.2954(2) 0.0467(13) Uani 1 1 d . . .
H11M H 0.4881 0.4260 0.2825 0.056 Uiso 1 1 calc R . .
H11N H 0.4758 0.3993 0.3272 0.056 Uiso 1 1 calc R . .
C116 C 0.3605(4) 0.3635(3) 0.2880(2) 0.0517(14) Uani 1 1 d . . .
H11O H 0.3442 0.3636 0.2577 0.062 Uiso 1 1 calc R . .
H11P H 0.3251 0.3100 0.2921 0.062 Uiso 1 1 calc R . .
C117 C 0.3423(4) 0.4236(4) 0.3189(2) 0.0587(16) Uani 1 1 d . . .
H11Q H 0.3822 0.4776 0.3172 0.070 Uiso 1 1 calc R . .
H11R H 0.3526 0.4194 0.3491 0.070 Uiso 1 1 calc R . .
C118 C 0.2506(5) 0.4116(5) 0.3086(3) 0.079(2) Uani 1 1 d . . .
H11S H 0.2411 0.4516 0.3295 0.118 Uiso 1 1 calc R . .
H11T H 0.2109 0.3584 0.3107 0.118 Uiso 1 1 calc R . .
H11U H 0.2407 0.4171 0.2790 0.118 Uiso 1 1 calc R . .
C119 C 0.6607(6) 0.5079(5) 0.4083(3) 0.092(3) Uiso 1 1 d . . .
H11V H 0.6757 0.5219 0.3805 0.111 Uiso 1 1 calc R . .
H11W H 0.6972 0.4839 0.4177 0.111 Uiso 1 1 calc R . .
C120 C 0.6725(7) 0.5796(6) 0.4424(4) 0.106(3) Uiso 1 1 d . . .
H12A H 0.7263 0.5993 0.4629 0.127 Uiso 1 1 calc R . .
H12B H 0.6748 0.6226 0.4289 0.127 Uiso 1 1 calc R . .
C121 C 0.5990(6) 0.5542(6) 0.4649(3) 0.094(3) Uiso 1 1 d . . .
H12C H 0.5835 0.5981 0.4761 0.113 Uiso 1 1 calc R . .
H12D H 0.6092 0.5326 0.4893 0.113 Uiso 1 1 calc R . .
C122 C 0.5313(6) 0.4908(5) 0.4292(3) 0.085(2) Uiso 1 1 d . . .
H12E H 0.4865 0.4516 0.4415 0.102 Uiso 1 1 calc R . .
H12F H 0.5038 0.5142 0.4120 0.102 Uiso 1 1 calc R . .
C123 C 0.1486(14) 0.1655(13) 0.0008(7) 0.214(8) Uiso 1 1 d . . .
H12G H 0.1282 0.1100 -0.0164 0.257 Uiso 1 1 calc R . .
H12H H 0.1566 0.2005 -0.0193 0.257 Uiso 1 1 calc R . .
C124 C 0.2265(10) 0.1905(9) 0.0301(5) 0.152(5) Uiso 1 1 d . . .
H12I H 0.2777 0.2086 0.0154 0.182 Uiso 1 1 calc R . .
H12J H 0.2252 0.1480 0.0438 0.182 Uiso 1 1 calc R . .
C125 C 0.2233(10) 0.2570(9) 0.0621(5) 0.146(5) Uiso 1 1 d . . .
H12K H 0.2336 0.2522 0.0922 0.176 Uiso 1 1 calc R . .
H12L H 0.2677 0.3084 0.0592 0.176 Uiso 1 1 calc R . .
C126 C 0.1399(12) 0.2524(11) 0.0530(6) 0.185(7) Uiso 1 1 d . . .
H12M H 0.1198 0.2687 0.0804 0.222 Uiso 1 1 calc R . .
H12N H 0.1404 0.2876 0.0339 0.222 Uiso 1 1 calc R . .
C127 C 0.1597(12) 0.1840(11) 0.5291(6) 0.182(7) Uiso 1 1 d . . .
H12O H 0.1141 0.1958 0.5169 0.218 Uiso 1 1 calc R . .
H12P H 0.1886 0.2226 0.5574 0.218 Uiso 1 1 calc R . .
C128 C 0.1235(12) 0.1019(11) 0.5342(6) 0.184(7) Uiso 1 1 d . . .
H12Q H 0.1297 0.1017 0.5654 0.221 Uiso 1 1 calc R . .
H12R H 0.0619 0.0730 0.5217 0.221 Uiso 1 1 calc R . .
C129 C 0.1726(11) 0.0655(9) 0.5108(5) 0.161(5) Uiso 1 1 d . . .
H12S H 0.2089 0.0559 0.5318 0.193 Uiso 1 1 calc R . .
H12T H 0.1329 0.0137 0.4911 0.193 Uiso 1 1 calc R . .
C130 C 0.2262(10) 0.1168(9) 0.4856(5) 0.154(5) Uiso 1 1 d . . .
H13A H 0.2867 0.1258 0.4916 0.185 Uiso 1 1 calc R . .
H13B H 0.2052 0.0944 0.4540 0.185 Uiso 1 1 calc R . .
C131 C 0.0545(7) 0.1091(7) 0.2832(4) 0.109(3) Uiso 1 1 d . . .
H13C H 0.0323 0.0775 0.3047 0.131 Uiso 1 1 calc R . .
H13D H 0.0215 0.1402 0.2812 0.131 Uiso 1 1 calc R . .
C132 C 0.1486(10) 0.1651(10) 0.2984(6) 0.166(6) Uiso 1 1 d . . .
H13E H 0.1643 0.1783 0.3305 0.199 Uiso 1 1 calc R . .
H13F H 0.1663 0.2144 0.2883 0.199 Uiso 1 1 calc R . .
C133 C 0.1846(9) 0.1078(8) 0.2737(4) 0.131(4) Uiso 1 1 d . . .
H13G H 0.2170 0.1295 0.2509 0.158 Uiso 1 1 calc R . .
H13H H 0.2224 0.0986 0.2941 0.158 Uiso 1 1 calc R . .
C134 C 0.1072(10) 0.0350(9) 0.2545(5) 0.157(5) Uiso 1 1 d . . .
H13I H 0.1189 0.0026 0.2294 0.188 Uiso 1 1 calc R . .
H13J H 0.0882 0.0033 0.2763 0.188 Uiso 1 1 calc R . .
O1 O 0.5730(4) 0.4551(4) 0.4036(2) 0.0877(16) Uiso 1 1 d . . .
O2 O 0.0863(10) 0.1730(10) 0.0320(5) 0.226(6) Uiso 1 1 d . . .
O3 O 0.2175(9) 0.1868(8) 0.5007(5) 0.203(5) Uiso 1 1 d . . .
O4 O 0.0424(8) 0.0559(7) 0.2407(4) 0.182(4) Uiso 1 1 d . . .
O5 O 0.0990(12) 0.3043(11) 0.4587(6) 0.142(6) Uiso 0.50 1 d PD . .
O6 O 0.8006(11) 0.4197(10) 0.4759(6) 0.132(5) Uiso 0.50 1 d PD B .
C135 C 0.1558(14) 0.2955(13) 0.4317(8) 0.115(7) Uiso 0.50 1 d PD . .
H13K H 0.1240 0.2571 0.4036 0.138 Uiso 0.50 1 calc PR . .
H13L H 0.1920 0.2751 0.4454 0.138 Uiso 0.50 1 calc PR . .
C136 C 0.2114(17) 0.3754(16) 0.4239(12) 0.175(12) Uiso 0.50 1 d PD . .
H13M H 0.2356 0.3716 0.3963 0.211 Uiso 0.50 1 calc PR . .
H13N H 0.2574 0.4106 0.4487 0.211 Uiso 0.50 1 calc PR . .
C137 C 0.1366(16) 0.3980(15) 0.4211(7) 0.123(7) Uiso 0.50 1 d PD . .
H13O H 0.1557 0.4547 0.4216 0.148 Uiso 0.50 1 calc PR . .
H13P H 0.0919 0.3640 0.3956 0.148 Uiso 0.50 1 calc PR . .
C138 C 0.1095(18) 0.3798(13) 0.4627(8) 0.135(8) Uiso 0.50 1 d PD . .
H13Q H 0.1541 0.4167 0.4877 0.162 Uiso 0.50 1 calc PR . .
H13R H 0.0551 0.3836 0.4667 0.162 Uiso 0.50 1 calc PR . .
C139 C 0.8573(16) 0.3983(16) 0.4970(8) 0.133(8) Uiso 0.50 1 d PD . .
H13S H 0.8277 0.3546 0.5111 0.159 Uiso 0.50 1 calc PR A 1
H13T H 0.9036 0.4439 0.5182 0.159 Uiso 0.50 1 calc PR A 1
C140 C 0.889(2) 0.371(2) 0.4542(13) 0.160(19) Uiso 0.30 1 d PD B 1
H14A H 0.9349 0.3533 0.4585 0.192 Uiso 0.30 1 calc PR B 1
H14B H 0.9027 0.4069 0.4346 0.192 Uiso 0.30 1 calc PR B 1
C14B C 0.883(4) 0.333(4) 0.474(2) 0.20(4) Uiso 0.20 1 d PD B 2
H14C H 0.8872 0.2980 0.4918 0.239 Uiso 0.20 1 calc PR B 2
H14D H 0.9340 0.3530 0.4587 0.239 Uiso 0.20 1 calc PR B 2
C141 C 0.7938(13) 0.3014(12) 0.4441(7) 0.105(6) Uiso 0.50 1 d PD . .
H14E H 0.7817 0.2644 0.4151 0.126 Uiso 0.50 1 calc PR B 1
H14F H 0.7806 0.2713 0.4668 0.126 Uiso 0.50 1 calc PR B 1
C142 C 0.7490(15) 0.3519(12) 0.4454(8) 0.131(8) Uiso 0.50 1 d PD B .
H14G H 0.7422 0.3630 0.4166 0.157 Uiso 0.50 1 calc PR . .
H14H H 0.6915 0.3263 0.4539 0.157 Uiso 0.50 1 calc PR . .

loop_
_atom_site_aniso_label
_atom_site_aniso_U_11
_atom_site_aniso_U_22
_atom_site_aniso_U_33
_atom_site_aniso_U_23
_atom_site_aniso_U_13
_atom_site_aniso_U_12
Sn1 0.03208(17) 0.03071(16) 0.03775(18) 0.01068(14) 0.00584(14) 0.01503(14)
Sn2 0.03487(17) 0.03510(17) 0.03384(18) 0.01183(14) 0.00531(14) 0.01621(14)
Sn3 0.02803(16) 0.03814(17) 0.04023(19) 0.01213(15) 0.00638(14) 0.01536(14)
Sn4 0.03229(17) 0.03821(17) 0.03638(18) 0.01100(14) 0.00892(14) 0.01735(14)
Sn5 0.03368(17) 0.03477(17) 0.03244(17) 0.00798(14) 0.00435(14) 0.01454(14)
Sn6 0.03118(17) 0.03005(16) 0.03956(19) 0.00889(14) 0.00597(14) 0.01135(13)
Sn7 0.03328(17) 0.03614(17) 0.03325(17) 0.00868(14) 0.00730(14) 0.01414(14)
Sn8 0.03135(17) 0.03822(17) 0.03838(19) 0.01502(15) 0.01029(14) 0.01299(14)
Sn9 0.03403(18) 0.03445(17) 0.04240(19) 0.01488(15) 0.00618(15) 0.01537(14)
Sn10 0.03398(18) 0.03517(17) 0.0432(2) 0.01806(15) 0.00940(15) 0.01221(14)
Sn11 0.03102(17) 0.03014(16) 0.04023(19) 0.00883(14) 0.00564(14) 0.01017(13)
Sn12 0.02807(16) 0.03742(17) 0.04089(19) 0.01225(15) 0.00491(14) 0.01118(14)
Cu1 0.0379(3) 0.0344(3) 0.0448(4) 0.0121(3) 0.0052(3) 0.0165(3)
Cu2 0.0376(3) 0.0390(3) 0.0406(3) 0.0125(3) 0.0090(3) 0.0192(3)
Cu3 0.0361(3) 0.0338(3) 0.0393(3) 0.0092(3) 0.0092(3) 0.0135(3)
Cu4 0.0372(3) 0.0393(3) 0.0393(3) 0.0105(3) 0.0086(3) 0.0176(3)
Cu5 0.0377(3) 0.0357(3) 0.0463(4) 0.0143(3) 0.0073(3) 0.0167(3)
Cu6 0.0353(3) 0.0350(3) 0.0432(4) 0.0085(3) 0.0071(3) 0.0125(3)
Cu7 0.0388(3) 0.0406(3) 0.0380(3) 0.0102(3) 0.0054(3) 0.0184(3)
Cu8 0.0313(3) 0.0402(3) 0.0435(4) 0.0120(3) 0.0065(3) 0.0162(3)
Cu9 0.0329(3) 0.0350(3) 0.0419(3) 0.0115(3) 0.0068(3) 0.0147(3)
Cu10 0.0325(3) 0.0348(3) 0.0480(4) 0.0118(3) 0.0066(3) 0.0144(3)
Cu11 0.0412(3) 0.0380(3) 0.0461(4) 0.0137(3) 0.0086(3) 0.0181(3)
Cu12 0.0354(3) 0.0388(3) 0.0410(3) 0.0136(3) 0.0094(3) 0.0150(3)
Cu13 0.0347(3) 0.0385(3) 0.0436(4) 0.0157(3) 0.0090(3) 0.0122(3)
Cu14 0.0376(3) 0.0371(3) 0.0452(4) 0.0111(3) 0.0080(3) 0.0166(3)
Cu15 0.0379(3) 0.0377(3) 0.0401(3) 0.0126(3) 0.0076(3) 0.0168(3)
Cu16 0.0405(3) 0.0488(4) 0.0385(3) 0.0148(3) 0.0073(3) 0.0184(3)
Cu17 0.0384(3) 0.0386(3) 0.0422(4) 0.0118(3) 0.0107(3) 0.0139(3)
Cu18 0.0433(4) 0.0382(3) 0.0440(4) 0.0120(3) 0.0064(3) 0.0181(3)
Cu19 0.0394(3) 0.0391(3) 0.0432(4) 0.0116(3) 0.0075(3) 0.0160(3)
S1 0.0263(6) 0.0344(6) 0.0333(6) 0.0130(5) 0.0058(5) 0.0111(5)
S2 0.0358(6) 0.0292(6) 0.0354(6) 0.0090(5) 0.0044(5) 0.0134(5)
S3 0.0322(6) 0.0351(6) 0.0382(7) 0.0102(5) 0.0039(5) 0.0155(5)
S4 0.0310(6) 0.0377(6) 0.0418(7) 0.0131(5) 0.0090(5) 0.0154(5)
S5 0.0299(6) 0.0337(6) 0.0386(7) 0.0101(5) 0.0067(5) 0.0147(5)
S6 0.0319(6) 0.0351(6) 0.0362(6) 0.0093(5) 0.0052(5) 0.0152(5)
S7 0.0333(6) 0.0313(6) 0.0355(6) 0.0095(5) 0.0053(5) 0.0140(5)
S8 0.0320(6) 0.0372(6) 0.0380(7) 0.0116(5) 0.0094(5) 0.0142(5)
S9 0.0350(6) 0.0366(6) 0.0360(6) 0.0124(5) 0.0079(5) 0.0144(5)
S10 0.0362(6) 0.0338(6) 0.0386(7) 0.0131(5) 0.0109(5) 0.0159(5)
S11 0.0384(7) 0.0359(6) 0.0403(7) 0.0156(5) 0.0084(5) 0.0162(5)
S12 0.0300(6) 0.0346(6) 0.0383(7) 0.0080(5) 0.0052(5) 0.0142(5)
S13 0.0299(6) 0.0363(6) 0.0421(7) 0.0125(5) 0.0081(5) 0.0116(5)
S14 0.0321(6) 0.0317(6) 0.0405(7) 0.0096(5) 0.0056(5) 0.0126(5)
S15 0.0471(7) 0.0419(7) 0.0385(7) 0.0143(6) 0.0071(6) 0.0258(6)
S16 0.0338(6) 0.0347(6) 0.0385(7) 0.0092(5) 0.0040(5) 0.0151(5)
S17 0.0326(6) 0.0560(8) 0.0428(7) 0.0117(6) 0.0094(6) 0.0238(6)
S18 0.0302(6) 0.0382(6) 0.0424(7) 0.0136(5) 0.0083(5) 0.0143(5)
S19 0.0373(7) 0.0356(6) 0.0441(7) 0.0105(5) 0.0078(6) 0.0171(5)
S20 0.0369(7) 0.0348(6) 0.0382(7) 0.0060(5) 0.0014(5) 0.0108(5)
S21 0.0370(6) 0.0336(6) 0.0425(7) 0.0107(5) 0.0076(5) 0.0172(5)
S22 0.0359(6) 0.0368(6) 0.0390(7) 0.0107(5) 0.0061(5) 0.0154(5)
S23 0.0451(7) 0.0413(7) 0.0424(7) 0.0124(6) 0.0190(6) 0.0166(6)
S24 0.0348(6) 0.0419(7) 0.0402(7) 0.0160(6) 0.0092(5) 0.0159(5)
S25 0.0406(7) 0.0330(6) 0.0445(7) 0.0118(5) 0.0068(6) 0.0155(5)
S26 0.0424(7) 0.0468(7) 0.0646(9) 0.0343(7) 0.0141(7) 0.0203(6)
S27 0.0303(6) 0.0349(6) 0.0566(8) 0.0112(6) 0.0003(6) 0.0070(5)
S28 0.0359(6) 0.0366(6) 0.0397(7) 0.0082(5) 0.0081(5) 0.0139(5)
P1 0.0428(8) 0.0395(7) 0.0456(8) 0.0176(6) 0.0128(6) 0.0152(6)
P2 0.0480(9) 0.0853(12) 0.0362(8) 0.0149(8) 0.0072(7) 0.0278(8)
P3 0.0317(7) 0.0490(8) 0.0647(10) -0.0044(7) 0.0051(7) 0.0172(6)
N1 0.052(3) 0.031(2) 0.052(3) 0.010(2) 0.007(2) 0.017(2)
C1 0.031(2) 0.028(2) 0.050(3) 0.011(2) 0.004(2) 0.012(2)
C2 0.046(3) 0.056(3) 0.044(3) 0.013(3) 0.009(3) 0.027(3)
C3 0.058(4) 0.076(4) 0.058(4) 0.014(3) 0.017(3) 0.043(4)
C4 0.045(3) 0.055(4) 0.083(5) 0.012(3) 0.011(3) 0.029(3)
C5 0.042(3) 0.060(4) 0.079(5) 0.012(3) 0.000(3) 0.029(3)
C6 0.047(3) 0.052(3) 0.051(3) 0.007(3) 0.003(3) 0.028(3)
C7 0.050(3) 0.052(3) 0.039(3) 0.018(3) 0.010(2) 0.029(3)
C8 0.082(5) 0.066(4) 0.044(4) 0.020(3) 0.003(3) 0.028(4)
C9 0.133(8) 0.091(6) 0.043(4) 0.022(4) 0.017(4) 0.059(6)
C10 0.151(9) 0.107(7) 0.059(5) 0.045(5) 0.051(6) 0.086(7)
C11 0.089(6) 0.110(7) 0.104(7) 0.065(6) 0.050(6) 0.045(6)
C12 0.057(4) 0.081(5) 0.068(4) 0.041(4) 0.025(3) 0.029(4)
C13 0.033(3) 0.036(3) 0.050(3) 0.009(2) 0.002(2) 0.015(2)
C14 0.050(4) 0.057(4) 0.070(4) 0.030(3) 0.003(3) 0.019(3)
C15 0.064(4) 0.069(4) 0.081(5) 0.036(4) -0.004(4) 0.029(4)
C16 0.055(4) 0.070(4) 0.067(4) 0.008(3) -0.015(3) 0.037(3)
C17 0.039(3) 0.059(4) 0.060(4) 0.001(3) -0.004(3) 0.021(3)
C18 0.042(3) 0.056(3) 0.043(3) 0.011(3) 0.005(2) 0.023(3)
C19 0.045(3) 0.049(3) 0.040(3) 0.013(2) 0.014(2) 0.021(3)
C20 0.053(4) 0.161(8) 0.054(4) 0.038(5) 0.021(3) 0.056(5)
C21 0.072(6) 0.227(13) 0.060(5) 0.050(7) 0.037(5) 0.066(7)
C22 0.082(5) 0.114(6) 0.046(4) 0.028(4) 0.024(4) 0.043(5)
C23 0.065(4) 0.090(5) 0.046(4) 0.020(4) 0.004(3) 0.036(4)
C24 0.055(4) 0.074(4) 0.043(3) 0.017(3) 0.011(3) 0.030(3)
C25 0.059(3) 0.049(3) 0.035(3) 0.014(2) 0.010(3) 0.034(3)
C26 0.057(4) 0.097(5) 0.053(4) 0.038(4) 0.022(3) 0.039(4)
C27 0.088(6) 0.123(7) 0.067(5) 0.051(5) 0.044(5) 0.067(5)
C28 0.128(7) 0.095(6) 0.048(4) 0.032(4) 0.034(5) 0.082(6)
C29 0.114(7) 0.085(5) 0.036(4) 0.007(4) -0.003(4) 0.048(5)
C30 0.075(5) 0.057(4) 0.043(3) 0.008(3) -0.002(3) 0.020(3)
C31 0.038(3) 0.032(3) 0.057(3) 0.011(2) 0.009(3) 0.011(2)
C32 0.043(3) 0.065(4) 0.069(4) 0.022(3) 0.002(3) 0.008(3)
C33 0.037(3) 0.076(5) 0.102(6) 0.031(5) -0.005(4) -0.007(3)
C34 0.040(3) 0.059(4) 0.095(6) 0.029(4) 0.024(4) 0.008(3)
C35 0.061(4) 0.055(4) 0.074(5) 0.027(3) 0.018(4) 0.014(3)
C36 0.041(3) 0.053(3) 0.063(4) 0.026(3) 0.015(3) 0.007(3)
C37 0.035(3) 0.048(3) 0.035(3) 0.004(2) 0.004(2) 0.019(2)
C38 0.059(4) 0.056(4) 0.044(3) 0.007(3) 0.005(3) 0.021(3)
C39 0.070(4) 0.077(5) 0.038(3) 0.002(3) 0.003(3) 0.027(4)
C40 0.037(3) 0.070(4) 0.061(4) -0.020(3) 0.000(3) 0.015(3)
C41 0.047(3) 0.047(3) 0.070(4) -0.001(3) 0.016(3) 0.013(3)
C42 0.045(3) 0.042(3) 0.049(3) 0.002(2) 0.011(3) 0.020(2)
C43 0.036(3) 0.045(3) 0.062(4) 0.026(3) 0.015(3) 0.014(2)
C44 0.059(4) 0.078(5) 0.078(5) 0.045(4) 0.032(4) 0.027(4)
C45 0.073(5) 0.085(5) 0.124(7) 0.069(5) 0.057(5) 0.034(4)
C46 0.037(4) 0.078(5) 0.165(9) 0.054(6) 0.026(5) 0.019(4)
C47 0.037(4) 0.068(5) 0.134(8) 0.037(5) -0.001(4) 0.008(3)
C48 0.047(4) 0.056(4) 0.084(5) 0.031(4) 0.005(3) 0.016(3)
C49 0.037(3) 0.042(3) 0.051(3) 0.017(3) 0.001(2) 0.016(2)
C50 0.064(4) 0.056(4) 0.114(7) -0.008(4) -0.020(4) 0.039(4)
C51 0.080(6) 0.082(6) 0.158(10) -0.002(6) -0.038(6) 0.053(5)
C52 0.058(4) 0.095(6) 0.094(6) 0.015(5) -0.017(4) 0.045(4)
C53 0.057(4) 0.091(6) 0.074(5) -0.010(4) -0.016(4) 0.030(4)
C54 0.057(4) 0.063(4) 0.067(4) -0.001(3) -0.009(3) 0.033(3)
C55 0.044(3) 0.045(3) 0.039(3) 0.019(2) 0.009(2) 0.010(2)
C56 0.041(3) 0.061(4) 0.073(4) 0.025(3) 0.012(3) 0.015(3)
C57 0.043(4) 0.079(5) 0.082(5) 0.028(4) 0.011(3) 0.008(3)
C58 0.056(4) 0.068(5) 0.059(4) 0.022(4) 0.011(3) -0.012(4)
C59 0.093(6) 0.036(3) 0.083(5) 0.007(3) 0.020(5) 0.003(4)
C60 0.063(4) 0.043(3) 0.074(5) 0.014(3) 0.017(3) 0.016(3)
C61 0.037(3) 0.034(3) 0.040(3) 0.006(2) 0.004(2) 0.012(2)
C62 0.050(3) 0.043(3) 0.081(5) 0.027(3) 0.023(3) 0.020(3)
C63 0.062(4) 0.055(4) 0.091(5) 0.040(4) 0.030(4) 0.023(3)
C64 0.068(4) 0.042(3) 0.081(5) 0.028(3) 0.012(4) 0.020(3)
C65 0.054(4) 0.047(3) 0.088(5) 0.012(3) -0.001(3) 0.029(3)
C66 0.042(3) 0.040(3) 0.073(4) 0.016(3) 0.010(3) 0.015(3)
C67 0.032(3) 0.053(3) 0.047(3) 0.017(3) 0.003(2) 0.016(2)
C68 0.080(5) 0.063(4) 0.071(5) -0.008(4) -0.029(4) 0.039(4)
C69 0.109(7) 0.080(5) 0.069(5) -0.017(4) -0.038(5) 0.052(5)
C70 0.059(4) 0.079(5) 0.068(5) 0.006(4) -0.021(4) 0.032(4)
C71 0.064(4) 0.084(5) 0.069(5) 0.009(4) -0.005(4) 0.047(4)
C72 0.063(4) 0.085(5) 0.050(4) -0.002(3) -0.003(3) 0.045(4)
C73 0.043(3) 0.055(3) 0.052(3) 0.019(3) 0.017(3) 0.015(3)
C74 0.095(6) 0.095(6) 0.097(6) 0.052(5) 0.057(5) 0.044(5)
C75 0.114(8) 0.119(8) 0.101(7) 0.049(7) 0.068(7) 0.036(7)
C76 0.077(6) 0.165(11) 0.100(8) 0.031(8) 0.050(6) 0.058(7)
C77 0.105(7) 0.130(8) 0.116(8) 0.022(7) 0.033(7) 0.084(7)
C78 0.077(5) 0.089(5) 0.071(5) 0.026(4) 0.019(4) 0.053(4)
C79 0.071(4) 0.047(3) 0.065(4) 0.022(3) 0.020(3) 0.020(3)
C80 0.070(5) 0.056(4) 0.065(4) 0.013(3) 0.011(4) 0.007(3)
C81 0.060(4) 0.061(4) 0.062(4) 0.030(3) 0.011(3) 0.030(3)
C82 0.056(4) 0.070(4) 0.049(4) 0.017(3) 0.006(3) 0.022(3)
C83 0.046(3) 0.052(3) 0.043(3) 0.012(3) 0.005(3) 0.014(3)
C84 0.055(4) 0.070(4) 0.054(4) 0.022(3) -0.007(3) 0.016(3)
C85 0.049(4) 0.080(5) 0.088(5) 0.036(4) -0.005(4) 0.019(4)
C86 0.044(4) 0.067(4) 0.088(5) 0.023(4) 0.006(4) 0.013(3)
C87 0.048(4) 0.077(5) 0.073(5) 0.031(4) 0.014(3) 0.020(3)
C88 0.061(4) 0.063(4) 0.048(3) 0.020(3) 0.013(3) 0.026(3)
C89 0.051(4) 0.149(8) 0.048(4) 0.057(5) 0.009(3) 0.013(5)
C90 0.099(7) 0.087(6) 0.085(6) 0.043(5) 0.006(5) 0.017(5)
C91 0.095(7) 0.166(10) 0.076(6) -0.018(6) 0.007(5) 0.077(7)
C92 0.143(11) 0.201(14) 0.130(10) 0.062(10) 0.060(9) 0.116(11)
C93 0.041(3) 0.046(3) 0.065(4) 0.005(3) 0.000(3) 0.020(3)
C94 0.038(3) 0.053(4) 0.100(6) -0.003(4) -0.007(3) 0.017(3)
C95 0.050(4) 0.068(5) 0.129(8) 0.001(5) -0.027(5) 0.021(4)
C96 0.077(5) 0.056(4) 0.096(6) -0.008(4) -0.035(5) 0.017(4)
C97 0.090(6) 0.069(5) 0.075(5) -0.019(4) -0.018(4) 0.040(4)
C98 0.054(4) 0.056(4) 0.066(4) -0.001(3) -0.003(3) 0.028(3)
C99 0.040(3) 0.085(5) 0.052(4) -0.008(3) 0.013(3) 0.012(3)
C100 0.067(5) 0.084(5) 0.060(4) 0.019(4) 0.012(4) 0.013(4)
C101 0.054(4) 0.056(4) 0.124(7) -0.011(4) -0.004(4) 0.033(3)
C102 0.069(5) 0.049(4) 0.175(10) 0.026(5) -0.014(6) 0.024(4)
C103 0.061(4) 0.028(2) 0.053(3) 0.011(2) 0.006(3) 0.017(2)
C104 0.082(5) 0.047(3) 0.060(4) 0.017(3) 0.009(4) 0.028(3)
C105 0.093(5) 0.057(4) 0.060(4) 0.021(3) 0.021(4) 0.039(4)
C106 0.100(7) 0.148(9) 0.075(6) 0.043(6) 0.029(5) 0.074(7)
C107 0.059(4) 0.037(3) 0.053(3) 0.013(3) 0.009(3) 0.021(3)
C108 0.070(4) 0.046(3) 0.062(4) 0.017(3) 0.019(3) 0.028(3)
C109 0.073(4) 0.062(4) 0.054(4) 0.022(3) 0.018(3) 0.030(3)
C110 0.102(6) 0.089(5) 0.067(5) 0.037(4) 0.028(5) 0.045(5)
C111 0.054(4) 0.040(3) 0.066(4) 0.015(3) 0.006(3) 0.019(3)
C112 0.062(4) 0.052(3) 0.077(5) 0.019(3) 0.013(3) 0.031(3)
C113 0.058(4) 0.082(5) 0.102(6) 0.033(5) 0.018(4) 0.037(4)
C114 0.088(7) 0.137(9) 0.104(8) 0.012(6) -0.001(6) 0.066(6)
C115 0.053(3) 0.032(3) 0.054(3) 0.008(2) 0.009(3) 0.019(2)
C116 0.055(4) 0.043(3) 0.059(4) 0.015(3) 0.010(3) 0.022(3)
C117 0.065(4) 0.057(4) 0.064(4) 0.019(3) 0.018(3) 0.032(3)
C118 0.081(5) 0.078(5) 0.097(6) 0.029(5) 0.026(5) 0.049(4)

loop_
_atom_type_symbol
_atom_type_description
_atom_type_scat_dispersion_real
_atom_type_scat_dispersion_imag
_atom_type_scat_source
C C 0.0033 0.0016 'International Tables Vol C Tables 4.2.6.8 and 6.1.1.4'
H H 0.0000 0.0000 'International Tables Vol C Tables 4.2.6.8 and 6.1.1.4'
N N 0.0061 0.0033 'International Tables Vol C Tables 4.2.6.8 and 6.1.1.4'
S S 0.1246 0.1234 'International Tables Vol C Tables 4.2.6.8 and 6.1.1.4'
P P 0.1023 0.0942 'International Tables Vol C Tables 4.2.6.8 and 6.1.1.4'
Cu Cu 0.3201 1.2651 'International Tables Vol C Tables 4.2.6.8 and 6.1.1.4'
Sn Sn -0.6537 1.4246 'International Tables Vol C Tables 4.2.6.8 and 6.1.1.4'
O O 0.0106 0.0060 'International Tables Vol C Tables 4.2.6.8 and 6.1.1.4'

loop_
_geom_angle_atom_site_label_1
_geom_angle_atom_site_label_2
_geom_angle_atom_site_label_3
_geom_angle
C1 Sn1 S14 110.42(14)
C1 Sn1 S2 116.05(13)
S14 Sn1 S2 110.38(5)
C1 Sn1 S15 101.38(15)
S14 Sn1 S15 112.89(6)
S2 Sn1 S15 105.39(6)
C7 Sn2 S3 110.63(16)
C7 Sn2 S15 105.87(15)
S3 Sn2 S15 109.60(6)
C7 Sn2 S16 107.14(17)
S3 Sn2 S16 116.11(5)
S15 Sn2 S16 106.94(5)
C13 Sn3 S4 108.04(14)
C13 Sn3 S17 107.14(16)
S4 Sn3 S17 111.06(6)
C13 Sn3 S18 108.10(15)
S4 Sn3 S18 117.42(5)
S17 Sn3 S18 104.61(6)
C19 Sn4 S19 111.84(16)
C19 Sn4 S5 114.72(16)
S19 Sn4 S5 112.44(5)
C19 Sn4 S17 102.56(16)
S19 Sn4 S17 111.22(6)
S5 Sn4 S17 103.24(6)
C25 Sn5 S6 108.33(16)
C25 Sn5 S20 110.13(17)
S6 Sn5 S20 113.70(5)
C25 Sn5 S16 105.17(15)
S6 Sn5 S16 115.77(5)
S20 Sn5 S16 103.34(5)
C31 Sn6 S7 110.14(16)
C31 Sn6 S21 115.00(15)
S7 Sn6 S21 112.33(6)
C31 Sn6 S20 104.36(17)
S7 Sn6 S20 104.00(5)
S21 Sn6 S20 110.15(5)
C37 Sn7 S22 108.52(15)
C37 Sn7 S8 114.48(15)
S22 Sn7 S8 109.37(5)
C37 Sn7 S23 105.29(15)
S22 Sn7 S23 115.18(6)
S8 Sn7 S23 104.10(5)
C43 Sn8 S9 111.33(17)
C43 Sn8 S23 106.90(18)
S9 Sn8 S23 110.58(5)
C43 Sn8 S24 104.52(16)
S9 Sn8 S24 115.41(5)
S23 Sn8 S24 107.60(6)
C49 Sn9 S10 111.68(16)
C49 Sn9 S25 110.87(17)
S10 Sn9 S25 115.39(5)
C49 Sn9 S26 106.98(15)
S10 Sn9 S26 105.48(5)
S25 Sn9 S26 105.77(6)
C55 Sn10 S11 106.01(15)
C55 Sn10 S26 103.56(16)
S11 Sn10 S26 110.88(5)
C55 Sn10 S24 113.71(17)
S11 Sn10 S24 114.32(5)
S26 Sn10 S24 107.86(6)
C61 Sn11 S28 109.00(15)
C61 Sn11 S12 113.39(15)
S28 Sn11 S12 112.58(5)
C61 Sn11 S27 101.62(15)
S28 Sn11 S27 113.92(5)
S12 Sn11 S27 105.89(6)
C67 Sn12 S27 103.95(16)
C67 Sn12 S13 111.21(15)
S27 Sn12 S13 110.33(5)
C67 Sn12 S18 112.90(16)
S27 Sn12 S18 106.72(6)
S13 Sn12 S18 111.37(6)
S2 Cu1 S1 120.88(5)
S2 Cu1 S3 116.12(5)
S1 Cu1 S3 122.99(5)
S2 Cu1 Cu3 112.83(5)
S1 Cu1 Cu3 54.92(4)
S3 Cu1 Cu3 103.26(5)
S2 Cu1 Cu10 105.34(5)
S1 Cu1 Cu10 108.03(5)
S3 Cu1 Cu10 53.86(4)
Cu3 Cu1 Cu10 141.61(3)
S2 Cu1 Cu9 144.60(5)
S1 Cu1 Cu9 82.74(4)
S3 Cu1 Cu9 48.70(4)
Cu3 Cu1 Cu9 56.78(3)
Cu10 Cu1 Cu9 89.38(4)
S5 Cu2 S1 107.45(5)
S5 Cu2 S4 113.95(5)
S1 Cu2 S4 135.94(5)
S5 Cu2 Cu12 134.89(5)
S1 Cu2 Cu12 87.54(5)
S4 Cu2 Cu12 52.46(4)
S5 Cu2 Cu6 88.44(4)
S1 Cu2 Cu6 54.94(5)
S4 Cu2 Cu6 110.88(5)
Cu12 Cu2 Cu6 65.44(4)
S5 Cu2 Cu11 110.47(5)
S1 Cu2 Cu11 123.66(5)
S4 Cu2 Cu11 53.38(5)
Cu12 Cu2 Cu11 93.74(4)
Cu6 Cu2 Cu11 158.79(3)
S7 Cu3 S1 106.93(6)
S7 Cu3 S6 112.95(6)
S1 Cu3 S6 137.34(5)
S7 Cu3 Cu9 134.42(5)
S1 Cu3 Cu9 88.23(5)
S6 Cu3 Cu9 52.90(5)
S7 Cu3 Cu1 88.00(5)
S1 Cu3 Cu1 55.08(4)
S6 Cu3 Cu1 111.05(5)
Cu9 Cu3 Cu1 65.61(3)
S7 Cu3 Cu14 112.17(5)
S1 Cu3 Cu14 122.98(5)
S6 Cu3 Cu14 53.09(4)
Cu9 Cu3 Cu14 92.50(3)
Cu1 Cu3 Cu14 157.58(3)
S8 Cu4 S1 118.35(5)
S8 Cu4 S9 117.01(6)
S1 Cu4 S9 124.63(6)
S8 Cu4 Cu5 110.08(5)
S1 Cu4 Cu5 54.95(4)
S9 Cu4 Cu5 106.08(5)
S8 Cu4 Cu7 106.02(5)
S1 Cu4 Cu7 108.44(4)
S9 Cu4 Cu7 53.49(4)
Cu5 Cu4 Cu7 143.83(4)
S8 Cu4 Cu15 146.10(5)
S1 Cu4 Cu15 83.41(5)
S9 Cu4 Cu15 49.44(5)
Cu5 Cu4 Cu15 59.31(3)
Cu7 Cu4 Cu15 89.06(4)
S1 Cu5 S11 133.22(6)
S1 Cu5 S10 109.34(6)
S11 Cu5 S10 114.96(6)
S1 Cu5 Cu4 55.72(4)
S11 Cu5 Cu4 108.72(5)
S10 Cu5 Cu4 90.50(5)
S1 Cu5 Cu15 86.17(5)
S11 Cu5 Cu15 51.75(4)
S10 Cu5 Cu15 135.08(5)
Cu4 Cu5 Cu15 63.23(4)
S1 Cu5 Cu18 119.41(5)
S11 Cu5 Cu18 52.10(5)
S10 Cu5 Cu18 114.96(5)
Cu4 Cu5 Cu18 152.38(4)
Cu15 Cu5 Cu18 90.06(5)
S12 Cu6 S1 120.88(6)
S12 Cu6 S13 116.32(6)
S1 Cu6 S13 122.76(6)
S12 Cu6 Cu2 113.66(5)
S1 Cu6 Cu2 54.86(4)
S13 Cu6 Cu2 103.44(5)
S12 Cu6 Cu17 106.20(5)
S1 Cu6 Cu17 106.56(5)
S13 Cu6 Cu17 53.45(4)
Cu2 Cu6 Cu17 140.02(4)
S12 Cu6 Cu12 146.01(4)
S1 Cu6 Cu12 82.49(4)
S13 Cu6 Cu12 48.55(4)
Cu2 Cu6 Cu12 57.23(3)
Cu17 Cu6 Cu12 87.67(3)
S22 Cu7 S2 131.06(6)
S22 Cu7 S9 125.93(6)
S2 Cu7 S9 102.97(6)
S22 Cu7 Cu4 105.06(5)
S2 Cu7 Cu4 102.96(5)
S9 Cu7 Cu4 56.68(4)
P3 Cu8 S7 120.27(6)
P3 Cu8 S16 119.20(7)
S7 Cu8 S16 105.91(5)
P3 Cu8 S2 105.01(7)
S7 Cu8 S2 94.26(5)
S16 Cu8 S2 108.82(6)
S3 Cu9 S6 133.35(6)
S3 Cu9 S5 118.16(6)
S6 Cu9 S5 108.47(6)
S3 Cu9 Cu3 108.91(5)
S6 Cu9 Cu3 56.82(4)
S5 Cu9 Cu3 102.34(5)
S3 Cu9 Cu1 53.78(4)
S6 Cu9 Cu1 107.39(5)
S5 Cu9 Cu1 112.50(5)
Cu3 Cu9 Cu1 57.61(3)
S14 Cu10 S12 135.08(6)
S14 Cu10 S3 124.84(6)
S12 Cu10 S3 99.99(6)
S14 Cu10 Cu1 105.35(5)
S12 Cu10 Cu1 102.27(5)
S3 Cu10 Cu1 55.43(5)
S19 Cu11 S25 127.61(6)
S19 Cu11 S4 123.21(6)
S25 Cu11 S4 107.18(6)
S19 Cu11 Cu2 98.58(5)
S25 Cu11 Cu2 123.86(5)
S4 Cu11 Cu2 54.03(4)
S19 Cu11 Cu14 49.76(4)
S25 Cu11 Cu14 103.29(5)
S4 Cu11 Cu14 135.27(5)
Cu2 Cu11 Cu14 81.85(4)
S19 Cu11 Cu18 103.51(6)
S25 Cu11 Cu18 48.93(4)
S4 Cu11 Cu18 125.24(5)
Cu2 Cu11 Cu18 95.43(4)
Cu14 Cu11 Cu18 58.97(3)
S13 Cu12 S4 133.34(6)
S13 Cu12 S10 117.02(6)
S4 Cu12 S10 109.61(6)
S13 Cu12 Cu2 107.75(5)
S4 Cu12 Cu2 56.31(4)
S10 Cu12 Cu2 104.63(6)
S13 Cu12 Cu6 52.97(4)
S4 Cu12 Cu6 107.02(4)
S10 Cu12 Cu6 113.04(5)
Cu2 Cu12 Cu6 57.33(3)
P1 Cu13 S5 113.49(6)
P1 Cu13 S18 121.56(6)
S5 Cu13 S18 107.98(6)
P1 Cu13 S12 105.93(6)
S5 Cu13 S12 95.20(5)
S18 Cu13 S12 109.36(5)
S21 Cu14 S19 128.18(6)
S21 Cu14 S6 119.02(6)
S19 Cu14 S6 110.18(6)
S21 Cu14 Cu3 96.43(5)
S19 Cu14 Cu3 126.66(5)
S6 Cu14 Cu3 53.64(4)
S21 Cu14 Cu18 50.29(5)
S19 Cu14 Cu18 104.42(5)
S6 Cu14 Cu18 133.50(5)
Cu3 Cu14 Cu18 80.91(3)
S21 Cu14 Cu11 105.88(5)
S19 Cu14 Cu11 49.00(4)
S6 Cu14 Cu11 126.73(5)
Cu3 Cu14 Cu11 96.48(4)
Cu18 Cu14 Cu11 60.70(3)
S9 Cu15 S11 134.00(6)
S9 Cu15 S7 116.99(6)
S11 Cu15 S7 109.01(6)
S9 Cu15 Cu5 110.08(6)
S11 Cu15 Cu5 55.50(5)
S7 Cu15 Cu5 104.14(5)
S9 Cu15 Cu4 55.53(4)
S11 Cu15 Cu4 106.85(5)
S7 Cu15 Cu4 112.26(5)
Cu5 Cu15 Cu4 57.47(4)
P2 Cu16 S10 121.36(6)
P2 Cu16 S8 117.82(7)
S10 Cu16 S8 93.51(5)
P2 Cu16 S24 108.00(7)
S10 Cu16 S24 104.11(6)
S8 Cu16 S24 110.78(6)
S28 Cu17 S8 133.69(6)
S28 Cu17 S13 123.40(6)
S8 Cu17 S13 102.89(5)
S28 Cu17 Cu6 105.20(5)
S8 Cu17 Cu6 102.40(6)
S13 Cu17 Cu6 54.52(5)
S25 Cu18 S21 129.21(6)
S25 Cu18 S11 118.09(6)
S21 Cu18 S11 110.18(6)
S25 Cu18 Cu5 94.20(6)
S21 Cu18 Cu5 128.70(5)
S11 Cu18 Cu5 52.74(5)
S25 Cu18 Cu14 104.88(5)
S21 Cu18 Cu14 50.11(4)
S11 Cu18 Cu14 127.95(5)
Cu5 Cu18 Cu14 98.66(4)
S25 Cu18 Cu11 49.28(4)
S21 Cu18 Cu11 105.39(5)
S11 Cu18 Cu11 133.22(5)
Cu5 Cu18 Cu11 81.38(4)
Cu14 Cu18 Cu11 60.34(4)
S28 Cu19 S22 120.47(6)
S28 Cu19 S14 120.69(6)
S22 Cu19 S14 116.51(6)
Cu5 S1 Cu3 86.44(5)
Cu5 S1 Cu2 83.55(5)
Cu3 S1 Cu2 84.03(5)
Cu5 S1 Cu1 140.98(6)
Cu3 S1 Cu1 70.00(5)
Cu2 S1 Cu1 122.50(6)
Cu5 S1 Cu6 121.00(6)
Cu3 S1 Cu6 138.29(6)
Cu2 S1 Cu6 70.21(5)
Cu1 S1 Cu6 96.46(5)
Cu5 S1 Cu4 69.34(5)
Cu3 S1 Cu4 121.00(6)
Cu2 S1 Cu4 140.32(6)
Cu1 S1 Cu4 96.13(5)
Cu6 S1 Cu4 99.05(6)
Cu7 S2 Cu1 98.42(6)
Cu7 S2 Sn1 98.66(6)
Cu1 S2 Sn1 99.45(6)
Cu7 S2 Cu8 130.71(6)
Cu1 S2 Cu8 97.09(6)
Sn1 S2 Cu8 124.32(6)
Cu9 S3 Cu10 120.22(6)
Cu9 S3 Cu1 77.52(5)
Cu10 S3 Cu1 70.71(5)
Cu9 S3 Sn2 110.26(6)
Cu10 S3 Sn2 122.80(6)
Cu1 S3 Sn2 97.41(5)
Cu12 S4 Cu11 120.80(6)
Cu12 S4 Cu2 71.22(5)
Cu11 S4 Cu2 72.59(5)
Cu12 S4 Sn3 110.19(6)
Cu11 S4 Sn3 121.26(6)
Cu2 S4 Sn3 100.36(5)
Cu9 S5 Cu2 95.06(5)
Cu9 S5 Cu13 118.35(6)
Cu2 S5 Cu13 111.14(6)
Cu9 S5 Sn4 110.18(6)
Cu2 S5 Sn4 97.13(5)
Cu13 S5 Sn4 119.81(6)
Cu9 S6 Cu14 118.47(6)
Cu9 S6 Cu3 70.28(5)
Cu14 S6 Cu3 73.27(5)
Cu9 S6 Sn5 112.73(6)
Cu14 S6 Sn5 121.72(6)
Cu3 S6 Sn5 100.97(6)
Cu15 S7 Cu3 94.78(6)
Cu15 S7 Cu8 118.80(6)
Cu3 S7 Cu8 113.48(6)
Cu15 S7 Sn6 108.22(6)
Cu3 S7 Sn6 97.44(6)
Cu8 S7 Sn6 119.39(6)
Cu17 S8 Cu4 100.02(6)
Cu17 S8 Cu16 132.66(6)
Cu4 S8 Cu16 98.23(6)
Cu17 S8 Sn7 97.34(5)
Cu4 S8 Sn7 98.79(6)
Cu16 S8 Sn7 122.39(6)
Cu15 S9 Cu7 117.45(6)
Cu15 S9 Cu4 75.03(6)
Cu7 S9 Cu4 69.82(5)
Cu15 S9 Sn8 111.16(6)
Cu7 S9 Sn8 122.63(7)
Cu4 S9 Sn8 96.50(6)
Cu12 S10 Cu5 92.32(6)
Cu12 S10 Cu16 121.00(6)
Cu5 S10 Cu16 110.93(6)
Cu12 S10 Sn9 106.34(6)
Cu5 S10 Sn9 93.87(6)
Cu16 S10 Sn9 124.11(6)
Cu15 S11 Cu18 119.48(6)
Cu15 S11 Cu5 72.76(5)
Cu18 S11 Cu5 75.16(5)
Cu15 S11 Sn10 113.29(6)
Cu18 S11 Sn10 122.17(6)
Cu5 S11 Sn10 100.58(7)
Cu10 S12 Cu6 97.96(6)
Cu10 S12 Sn11 96.64(6)
Cu6 S12 Sn11 97.68(5)
Cu10 S12 Cu13 134.76(6)
Cu6 S12 Cu13 94.53(5)
Sn11 S12 Cu13 124.50(6)
Cu12 S13 Cu17 119.05(6)
Cu12 S13 Cu6 78.48(6)
Cu17 S13 Cu6 72.03(5)
Cu12 S13 Sn12 113.31(6)
Cu17 S13 Sn12 123.56(6)
Cu6 S13 Sn12 100.30(6)
Cu10 S14 Cu19 88.94(5)
Cu10 S14 Sn1 98.87(6)
Cu19 S14 Sn1 106.12(6)
Sn2 S15 Sn1 102.00(5)
Cu8 S16 Sn2 108.27(6)
Cu8 S16 Sn5 107.67(5)
Sn2 S16 Sn5 107.76(5)
Sn3 S17 Sn4 101.66(6)
Cu13 S18 Sn3 106.07(6)
Cu13 S18 Sn12 109.01(6)
Sn3 S18 Sn12 109.32(6)
Cu11 S19 Cu14 81.23(6)
Cu11 S19 Sn4 101.86(7)
Cu14 S19 Sn4 108.91(6)
Sn5 S20 Sn6 99.36(6)
Cu14 S21 Cu18 79.60(6)
Cu14 S21 Sn6 104.80(5)
Cu18 S21 Sn6 108.35(6)
Cu7 S22 Cu19 93.16(6)
Cu7 S22 Sn7 98.92(6)
Cu19 S22 Sn7 104.47(6)
Sn8 S23 Sn7 102.43(6)
Cu16 S24 Sn10 109.54(6)
Cu16 S24 Sn8 105.32(5)
Sn10 S24 Sn8 110.59(6)
Cu18 S25 Cu11 81.78(6)
Cu18 S25 Sn9 105.53(6)
Cu11 S25 Sn9 109.06(6)
Sn10 S26 Sn9 99.91(5)
Sn12 S27 Sn11 102.07(6)
Cu17 S28 Cu19 89.26(6)
Cu17 S28 Sn11 98.16(6)
Cu19 S28 Sn11 103.59(6)
C79 P1 C73 103.0(3)
C79 P1 C81 103.7(3)
C73 P1 C81 101.7(3)
C79 P1 Cu13 112.9(2)
C73 P1 Cu13 120.3(2)
C81 P1 Cu13 113.2(2)
C91 P2 C83 101.9(4)
C91 P2 C89 103.3(5)
C83 P2 C89 103.8(3)
C91 P2 Cu16 117.2(4)
C83 P2 Cu16 115.5(2)
C89 P2 Cu16 113.3(3)
C101 P3 C93 105.1(3)
C101 P3 C99 101.6(4)
C93 P3 C99 103.0(3)
C101 P3 Cu8 112.3(3)
C93 P3 Cu8 118.8(2)
C99 P3 Cu8 114.2(2)
C115 N1 C111 107.7(4)
C115 N1 C107 111.2(4)
C111 N1 C107 111.1(5)
C115 N1 C103 109.9(4)
C111 N1 C103 110.0(4)
C107 N1 C103 107.0(4)
C6 C1 C2 118.2(5)
C6 C1 Sn1 120.8(4)
C2 C1 Sn1 120.9(4)
C1 C2 C3 120.7(6)
C4 C3 C2 119.9(6)
C5 C4 C3 120.1(6)
C4 C5 C6 119.6(6)
C1 C6 C5 121.5(6)
C8 C7 C12 119.7(6)
C8 C7 Sn2 119.6(4)
C12 C7 Sn2 120.7(5)
C7 C8 C9 120.0(7)
C10 C9 C8 121.0(9)
C9 C10 C11 119.8(7)
C10 C11 C12 121.1(8)
C7 C12 C11 118.4(8)
C18 C13 C14 119.6(5)
C18 C13 Sn3 120.7(4)
C14 C13 Sn3 119.7(4)
C15 C14 C13 119.0(6)
C16 C15 C14 121.6(6)
C15 C16 C17 119.1(6)
C18 C17 C16 120.9(6)
C17 C18 C13 119.8(6)
C24 C19 C20 118.0(6)
C24 C19 Sn4 121.0(4)
C20 C19 Sn4 120.9(5)
C19 C20 C21 120.8(7)
C22 C21 C20 120.3(7)
C21 C22 C23 119.9(7)
C22 C23 C24 119.0(7)
C19 C24 C23 121.9(6)
C26 C25 C30 118.6(6)
C26 C25 Sn5 120.3(5)
C30 C25 Sn5 121.1(5)
C25 C26 C27 119.7(7)
C28 C27 C26 120.8(8)
C29 C28 C27 120.2(7)
C28 C29 C30 120.1(8)
C25 C30 C29 120.6(7)
C32 C31 C36 119.0(5)
C32 C31 Sn6 120.2(4)
C36 C31 Sn6 120.6(4)
C31 C32 C33 119.8(7)
C34 C33 C32 120.9(7)
C33 C34 C35 119.6(6)
C36 C35 C34 119.5(7)
C35 C36 C31 121.0(6)
C42 C37 C38 120.0(5)
C42 C37 Sn7 118.8(4)
C38 C37 Sn7 121.2(4)
C39 C38 C37 120.0(6)
C38 C39 C40 119.3(6)
C41 C40 C39 120.8(6)
C40 C41 C42 120.4(6)
C37 C42 C41 119.4(6)
C48 C43 C44 120.8(6)
C48 C43 Sn8 120.4(4)
C44 C43 Sn8 118.8(5)
C43 C44 C45 118.4(7)
C46 C45 C44 120.1(7)
C47 C46 C45 120.4(7)
C46 C47 C48 120.1(8)
C43 C48 C47 120.1(7)
C50 C49 C54 119.5(6)
C50 C49 Sn9 119.0(5)
C54 C49 Sn9 121.5(4)
C49 C50 C51 120.0(7)
C50 C51 C52 119.9(8)
C53 C52 C51 119.6(7)
C52 C53 C54 120.5(7)
C49 C54 C53 120.5(7)
C56 C55 C60 118.8(6)
C56 C55 Sn10 123.1(5)
C60 C55 Sn10 118.0(5)
C55 C56 C57 120.6(7)
C58 C57 C56 119.7(7)
C57 C58 C59 120.8(6)
C58 C59 C60 119.8(7)
C55 C60 C59 120.2(7)
C66 C61 C62 118.8(5)
C66 C61 Sn11 120.7(4)
C62 C61 Sn11 120.5(4)
C63 C62 C61 120.0(6)
C64 C63 C62 120.9(6)
C63 C64 C65 119.7(6)
C64 C65 C66 120.8(6)
C61 C66 C65 119.8(6)
C72 C67 C68 118.0(6)
C72 C67 Sn12 122.7(5)
C68 C67 Sn12 118.7(5)
C69 C68 C67 121.6(7)
C70 C69 C68 119.7(7)
C71 C70 C69 119.4(7)
C70 C71 C72 121.0(7)
C67 C72 C71 120.2(7)
C78 C73 C74 117.7(7)
C78 C73 P1 119.5(5)
C74 C73 P1 122.7(6)
C75 C74 C73 121.4(9)
C76 C75 C74 120.6(9)
C75 C76 C77 119.9(9)
C76 C77 C78 120.7(9)
C73 C78 C77 119.7(8)
C80 C79 P1 112.1(5)
C82 C81 P1 113.9(5)
C84 C83 C88 117.8(6)
C84 C83 P2 123.2(5)
C88 C83 P2 119.0(5)
C85 C84 C83 121.4(6)
C84 C85 C86 119.1(7)
C87 C86 C85 120.4(7)
C86 C87 C88 120.4(6)
C87 C88 C83 120.8(6)
C90 C89 P2 112.0(5)
C92 C91 P2 109.0(8)
C98 C93 C94 118.4(6)
C98 C93 P3 119.6(5)
C94 C93 P3 121.9(5)
C95 C94 C93 119.8(7)
C96 C95 C94 121.3(7)
C95 C96 C97 118.7(7)
C98 C97 C96 120.9(7)
C97 C98 C93 120.9(7)
C100 C99 P3 112.6(5)
C102 C101 P3 110.7(6)
C104 C103 N1 115.9(5)
C103 C104 C105 109.0(6)
C106 C105 C104 114.0(6)
N1 C107 C108 114.9(5)
C107 C108 C109 110.3(5)
C108 C109 C110 111.9(6)
C112 C111 N1 115.8(5)
C111 C112 C113 111.6(6)
C114 C113 C112 113.6(7)
N1 C115 C116 115.7(5)
C117 C116 C115 111.6(5)
C116 C117 C118 111.8(6)
O1 C119 C120 105.3(8)
C121 C120 C119 105.7(9)
C120 C121 C122 101.5(8)
O1 C122 C121 105.9(8)
C124 C123 O2 102.5(17)
C123 C124 C125 99.9(15)
C126 C125 C124 106.8(15)
O2 C126 C125 106.1(16)
O3 C127 C128 104.8(16)
C129 C128 C127 105.4(16)
C130 C129 C128 110.3(15)
O3 C130 C129 102.1(14)
O4 C131 C132 110.8(11)
C131 C132 C133 96.4(12)
C134 C133 C132 103.1(12)
O4 C134 C133 108.3(13)
C122 O1 C119 109.9(7)
C126 O2 C123 94.4(15)
C127 O3 C130 116.5(14)
C134 O4 C131 92.4(11)
C138 O5 C135 105.3(19)
C142 O6 C139 103.4(19)
O5 C135 C136 108(2)
C135 C136 C137 93.1(19)
C138 C137 C136 95(2)
O5 C138 C137 105(2)
O6 C139 C14B 123(3)
O6 C139 C140 95(3)
C14B C139 C140 38(4)
C139 C140 C141 82.0(19)
C139 C14B C141 82.8(19)
C142 C141 C14B 120(2)
C142 C141 C140 97(3)
C14B C141 C140 37(4)
O6 C142 C141 104.3(19)

loop_
_geom_bond_atom_site_label_1
_geom_bond_atom_site_label_2
_geom_bond_distance
Sn1 C1 2.145(5)
Sn1 S14 2.3855(18)
Sn1 S2 2.3874(13)
Sn1 S15 2.4324(14)
Sn2 C7 2.132(5)
Sn2 S3 2.3791(16)
Sn2 S15 2.3910(15)
Sn2 S16 2.4361(17)
Sn3 C13 2.140(5)
Sn3 S4 2.3830(15)
Sn3 S17 2.3924(16)
Sn3 S18 2.4475(14)
Sn4 C19 2.144(5)
Sn4 S19 2.3836(16)
Sn4 S5 2.3869(14)
Sn4 S17 2.4281(16)
Sn5 C25 2.126(5)
Sn5 S6 2.3893(15)
Sn5 S20 2.3945(16)
Sn5 S16 2.4563(14)
Sn6 C31 2.141(5)
Sn6 S7 2.3833(15)
Sn6 S21 2.3872(14)
Sn6 S20 2.4364(14)
Sn7 C37 2.130(6)
Sn7 S22 2.3823(14)
Sn7 S8 2.3993(14)
Sn7 S23 2.4345(16)
Sn8 C43 2.147(5)
Sn8 S9 2.3834(13)
Sn8 S23 2.3836(17)
Sn8 S24 2.4455(15)
Sn9 C49 2.135(5)
Sn9 S10 2.3779(14)
Sn9 S25 2.3869(16)
Sn9 S26 2.4337(16)
Sn10 C55 2.135(5)
Sn10 S11 2.3856(14)
Sn10 S26 2.3869(15)
Sn10 S24 2.4433(17)
Sn11 C61 2.141(5)
Sn11 S28 2.3777(15)
Sn11 S12 2.3965(17)
Sn11 S27 2.4226(16)
Sn12 C67 2.143(6)
Sn12 S27 2.3818(15)
Sn12 S13 2.3867(15)
Sn12 S18 2.4590(15)
Cu1 S2 2.2934(15)
Cu1 S1 2.3129(14)
Cu1 S3 2.3619(16)
Cu1 Cu3 2.6506(11)
Cu1 Cu10 2.7075(14)
Cu1 Cu9 2.8586(12)
Cu2 S5 2.3055(15)
Cu2 S1 2.3125(14)
Cu2 S4 2.3360(15)
Cu2 Cu12 2.6580(12)
Cu2 Cu6 2.6609(13)
Cu2 Cu11 2.7540(11)
Cu3 S7 2.3018(15)
Cu3 S1 2.3084(18)
Cu3 S6 2.3346(15)
Cu3 Cu9 2.6258(13)
Cu3 Cu14 2.7763(12)
Cu4 S8 2.2918(18)
Cu4 S1 2.3269(14)
Cu4 S9 2.3814(16)
Cu4 Cu5 2.6351(11)
Cu4 Cu7 2.6750(11)
Cu4 Cu15 2.7905(18)
Cu5 S1 2.3055(14)
Cu5 S11 2.3192(18)
Cu5 S10 2.3205(17)
Cu5 Cu15 2.6877(12)
Cu5 Cu18 2.8166(14)
Cu6 S12 2.2936(15)
Cu6 S1 2.3147(18)
Cu6 S13 2.3424(17)
Cu6 Cu17 2.7364(12)
Cu6 Cu12 2.8751(11)
Cu7 S22 2.1927(18)
Cu7 S2 2.2350(15)
Cu7 S9 2.2907(15)
Cu8 P3 2.2215(17)
Cu8 S7 2.3175(14)
Cu8 S16 2.3419(15)
Cu8 S2 2.4095(19)
Cu9 S3 2.1996(14)
Cu9 S6 2.2248(17)
Cu9 S5 2.2597(15)
Cu10 S14 2.2026(15)
Cu10 S12 2.2432(15)
Cu10 S3 2.3165(17)
Cu11 S19 2.2300(16)
Cu11 S25 2.2442(16)
Cu11 S4 2.316(2)
Cu11 Cu14 2.9201(14)
Cu11 Cu18 2.9304(14)
Cu12 S13 2.1992(16)
Cu12 S4 2.2262(16)
Cu12 S10 2.2531(16)
Cu13 P1 2.2418(16)
Cu13 S5 2.3340(18)
Cu13 S18 2.3641(16)
Cu13 S12 2.4374(15)
Cu14 S21 2.2462(16)
Cu14 S19 2.2556(15)
Cu14 S6 2.3178(14)
Cu14 Cu18 2.8795(12)
Cu15 S9 2.1946(16)
Cu15 S11 2.2101(15)
Cu15 S7 2.2528(14)
Cu16 P2 2.2323(19)
Cu16 S10 2.3483(16)
Cu16 S8 2.3841(15)
Cu16 S24 2.3902(18)
Cu17 S28 2.2086(15)
Cu17 S8 2.2446(16)
Cu17 S13 2.3110(15)
Cu18 S25 2.2323(16)
Cu18 S21 2.2520(18)
Cu18 S11 2.2992(16)
Cu19 S28 2.2713(18)
Cu19 S22 2.2722(16)
Cu19 S14 2.2858(15)
P1 C79 1.809(7)
P1 C73 1.817(6)
P1 C81 1.842(7)
P2 C91 1.802(9)
P2 C83 1.814(6)
P2 C89 1.904(9)
P3 C101 1.794(7)
P3 C93 1.827(6)
P3 C99 1.862(7)
N1 C115 1.515(7)
N1 C111 1.518(8)
N1 C107 1.519(8)
N1 C103 1.534(7)
C1 C6 1.382(8)
C1 C2 1.385(8)
C2 C3 1.391(8)
C3 C4 1.383(10)
C4 C5 1.370(10)
C5 C6 1.388(8)
C7 C8 1.379(9)
C7 C12 1.383(9)
C8 C9 1.386(10)
C9 C10 1.329(13)
C10 C11 1.379(14)
C11 C12 1.390(11)
C13 C18 1.380(8)
C13 C14 1.393(8)
C14 C15 1.378(9)
C15 C16 1.358(10)
C16 C17 1.378(9)
C17 C18 1.372(8)
C19 C24 1.362(9)
C19 C20 1.370(8)
C20 C21 1.373(10)
C21 C22 1.359(12)
C22 C23 1.366(10)
C23 C24 1.379(9)
C25 C26 1.367(9)
C25 C30 1.371(9)
C26 C27 1.391(9)
C27 C28 1.343(12)
C28 C29 1.339(12)
C29 C30 1.386(10)
C31 C32 1.376(9)
C31 C36 1.386(8)
C32 C33 1.397(9)
C33 C34 1.360(11)
C34 C35 1.391(11)
C35 C36 1.379(8)
C37 C42 1.381(8)
C37 C38 1.385(8)
C38 C39 1.377(9)
C39 C40 1.386(10)
C40 C41 1.352(10)
C41 C42 1.385(9)
C43 C48 1.367(9)
C43 C44 1.394(8)
C44 C45 1.395(10)
C45 C46 1.385(13)
C46 C47 1.361(12)
C47 C48 1.384(9)
C49 C50 1.359(9)
C49 C54 1.372(9)
C50 C51 1.383(11)
C51 C52 1.394(12)
C52 C53 1.337(11)
C53 C54 1.385(10)
C55 C56 1.366(9)
C55 C60 1.383(9)
C56 C57 1.397(9)
C57 C58 1.349(12)
C58 C59 1.363(12)
C59 C60 1.387(9)
C61 C66 1.381(8)
C61 C62 1.393(8)
C62 C63 1.377(8)
C63 C64 1.357(10)
C64 C65 1.364(9)
C65 C66 1.386(8)
C67 C72 1.376(9)
C67 C68 1.384(9)
C68 C69 1.378(10)
C69 C70 1.375(11)
C70 C71 1.365(10)
C71 C72 1.389(9)
C73 C78 1.346(10)
C73 C74 1.379(9)
C74 C75 1.374(13)
C75 C76 1.314(15)
C76 C77 1.347(14)
C77 C78 1.408(12)
C79 C80 1.522(10)
C81 C82 1.516(9)
C83 C84 1.391(9)
C83 C88 1.401(8)
C84 C85 1.373(10)
C85 C86 1.390(10)
C86 C87 1.366(10)
C87 C88 1.366(9)
C89 C90 1.488(13)
C91 C92 1.609(15)
C93 C98 1.372(9)
C93 C94 1.392(9)
C94 C95 1.389(10)
C95 C96 1.355(12)
C96 C97 1.380(12)
C97 C98 1.372(10)
C99 C100 1.530(11)
C101 C102 1.513(13)
C103 C104 1.508(9)
C104 C105 1.543(9)
C105 C106 1.466(11)
C107 C108 1.525(8)
C108 C109 1.526(9)
C109 C110 1.542(9)
C111 C112 1.508(9)
C112 C113 1.525(10)
C113 C114 1.496(13)
C115 C116 1.529(8)
C116 C117 1.501(9)
C117 C118 1.515(10)
C119 O1 1.409(10)
C119 C120 1.493(13)
C120 C121 1.444(13)
C121 C122 1.498(12)
C122 O1 1.377(10)
C123 C124 1.44(2)
C123 O2 1.53(2)
C124 C125 1.478(18)
C125 C126 1.42(2)
C126 O2 1.401(19)
C127 O3 1.372(18)
C127 C128 1.48(2)
C128 C129 1.45(2)
C129 C130 1.449(18)
C130 O3 1.400(17)
C131 O4 1.460(14)
C131 C132 1.515(18)
C132 C133 1.574(19)
C133 C134 1.457(17)
C134 O4 1.419(17)
O5 C138 1.355(17)
O5 C135 1.379(16)
O6 C142 1.361(17)
O6 C139 1.401(17)
C135 C136 1.508(18)
C136 C137 1.532(18)
C137 C138 1.479(17)
C139 C14B 1.55(2)
C139 C140 1.566(19)
C140 C141 1.595(19)
C14B C141 1.58(2)
C141 C142 1.468(17)
